data_7001956
loop_
_publ_author_name
'Ruiz, Javier'
'Berros, \'Angela'
'Perandones, Bernab\'e F.'
'Vivanco, Maril\'in'

_publ_section_title
;
 NHC--manganese(i) complexes as carbene transfer agents
;
_journal_issue 35
_journal_name_full 'Dalton Transactions'
_journal_page_first 6999
_journal_paper_doi 10.1039/b906450h
_journal_year 2009
_chemical_compound_source 'synthesis as described'
_chemical_formula_moiety '4(C56 H46 Au Mn N2 O3 P3), 4(F6 P), 3(C H2 Cl2), 4(O H2)'
_chemical_formula_sum 'C227 H198 Au4 Cl6 F24 Mn4 N8 O16 P16'
_chemical_formula_weight 5465.79
_chemical_name_systematic
;
?
;
_space_group_IT_number 14
_symmetry_cell_setting monoclinic
_symmetry_Int_Tables_number 14
_symmetry_space_group_name_Hall '-P 2ybc'
_symmetry_space_group_name_H-M 'P 1 21/c 1'
_atom_sites_solution_hydrogens geom
_atom_sites_solution_primary direct
_atom_sites_solution_secondary difmap
_audit_creation_date 2009-03-11T10:12:10-00:00
_audit_creation_method 'WinGX routine CIF_UPDATE'
_cell_angle_alpha 90
_cell_angle_beta 106.796(2)
_cell_angle_gamma 90
_cell_formula_units_Z 2
_cell_length_a 19.1731(8)
_cell_length_b 34.8321(17)
_cell_length_c 17.7003(9)
_cell_measurement_reflns_used 1880
_cell_measurement_temperature 100(2)
_cell_measurement_theta_max 25.4
_cell_measurement_theta_min 2.41
_cell_measurement_wavelength 0.71073
_cell_volume 11316.7(9)
_computing_cell_refinement 'APPEX2 (BRUKER AXS, 2005)'
_computing_data_collection 'APPEX2 (BRUKER AXS, 2005)'
_computing_data_reduction 'APPEX2 (BRUKER AXS, 2005)'
_computing_molecular_graphics 'Ortep-3 for Windows (Farrugia, 1997)'
_computing_publication_material 'WinGX publication routines (Farrugia, 1999)'
_computing_structure_refinement 'SHELXL-97 (Sheldrick, 1997)'
_computing_structure_solution 'SIR-97 (Giacovazzo et all, 1999'
_diffrn_ambient_temperature 100(2)
_diffrn_measured_fraction_theta_full 0.999
_diffrn_measured_fraction_theta_max 0.999
_diffrn_measurement_device 'four-circle diffractometer'
_diffrn_measurement_device_type 'BRUKER APPEX-II CCD'
_diffrn_measurement_method 'omega and phi scans'
_diffrn_radiation_monochromator graphite
_diffrn_radiation_probe x-ray
_diffrn_radiation_source 'fine-focus sealed tube'
_diffrn_radiation_type MoK\a
_diffrn_radiation_wavelength 0.7107
_diffrn_reflns_av_R_equivalents 0.0572
_diffrn_reflns_av_unetI/netI 0.0607
_diffrn_reflns_limit_h_max 22
_diffrn_reflns_limit_h_min -23
_diffrn_reflns_limit_k_max 42
_diffrn_reflns_limit_k_min 0
_diffrn_reflns_limit_l_max 21
_diffrn_reflns_limit_l_min 0
_diffrn_reflns_number 101972
_diffrn_reflns_theta_full 26.02
_diffrn_reflns_theta_max 26.02
_diffrn_reflns_theta_min 1.17
_exptl_absorpt_coefficient_mu 3.091
_exptl_absorpt_correction_T_max 0.465
_exptl_absorpt_correction_T_min 0.345
_exptl_absorpt_correction_type multi-scan
_exptl_absorpt_process_details 'BRUKER SADABS'
_exptl_crystal_colour yellow
_exptl_crystal_density_diffrn 1.6390
_exptl_crystal_density_method 'not measured'
_exptl_crystal_description prism
_exptl_crystal_F_000 5526.0
_exptl_crystal_size_max 0.36
_exptl_crystal_size_mid 0.32
_exptl_crystal_size_min 0.25
_refine_diff_density_max 4.207
_refine_diff_density_min -2.895
_refine_diff_density_rms 0.177
_refine_ls_extinction_method none
_refine_ls_goodness_of_fit_ref 1.579
_refine_ls_hydrogen_treatment constr
_refine_ls_matrix_type full
_refine_ls_number_parameters 1221
_refine_ls_number_reflns 22254
_refine_ls_number_restraints 70
_refine_ls_restrained_S_all 1.579
_refine_ls_R_factor_all 0.0940
_refine_ls_R_factor_gt 0.0586
_refine_ls_shift/su_max 0.002
_refine_ls_shift/su_mean 0.000
_refine_ls_structure_factor_coef Fsqd
_refine_ls_weighting_details 'calc w=1/[\s^2^(Fo^2^)+(0.0536P)^2^+0.9980P] where P=(Fo^2^+2Fc^2^)/3'
_refine_ls_weighting_scheme calc
_refine_ls_wR_factor_gt 0.1486
_refine_ls_wR_factor_ref 0.1591
_reflns_number_gt 15792
_reflns_number_total 22254
_reflns_threshold_expression >2\s(I)
_cod_data_source_file b906450h.txt
_cod_data_source_block 13
_cod_original_sg_symbol_H-M 'P 21/c'
_cod_database_code 7001956

loop_
_space_group_symop_operation_xyz
'x, y, z'
'-x, y+1/2, -z+1/2'
'-x, -y, -z'
'x, -y-1/2, z-1/2'

loop_
_atom_site_label
_atom_site_type_symbol
_atom_site_fract_x
_atom_site_fract_y
_atom_site_fract_z
_atom_site_U_iso_or_equiv
_atom_site_adp_type
_atom_site_occupancy
_atom_site_symmetry_multiplicity
_atom_site_calc_flag
_atom_site_refinement_flags
_atom_site_disorder_assembly
_atom_site_disorder_group
P1W P 0.10457(16) 0.41258(8) 0.2379(2) 0.0562(4) Uani 1 1 d . . .
F1W F 0.1607(3) 0.44111(15) 0.2145(4) 0.0562(4) Uani 1 1 d . . .
F2W F 0.0410(3) 0.43976(15) 0.1961(4) 0.0562(4) Uani 1 1 d . . .
F3W F 0.0475(3) 0.38455(15) 0.2613(4) 0.0562(4) Uani 1 1 d . . .
F4W F 0.1678(3) 0.38281(16) 0.2653(4) 0.0562(4) Uani 1 1 d . . .
F5W F 0.0901(3) 0.38987(15) 0.1515(4) 0.0562(4) Uani 1 1 d . . .
F6W F 0.1236(3) 0.43143(16) 0.3183(4) 0.0562(4) Uani 1 1 d . . .
P2W P 0.37159(16) 0.56339(8) 0.1566(2) 0.0562(4) Uani 1 1 d . . .
F7W F 0.4270(3) 0.52929(15) 0.1512(4) 0.0562(4) Uani 1 1 d . A .
F8W F 0.3167(3) 0.59698(15) 0.1641(4) 0.0562(4) Uani 1 1 d . A .
F1WA F 0.4344(5) 0.5927(3) 0.1652(5) 0.0562(4) Uani 0.705(5) 1 d PD A 1
F2WA F 0.3058(4) 0.5316(2) 0.1399(5) 0.0562(4) Uani 0.705(5) 1 d PD A 1
F3WA F 0.3499(4) 0.5704(2) 0.0590(5) 0.0562(4) Uani 0.705(5) 1 d PD A 1
F4WA F 0.3921(5) 0.5560(2) 0.2472(5) 0.0562(4) Uani 0.705(5) 1 d PD A 1
F1WB F 0.3396(10) 0.5396(5) 0.2165(12) 0.0562(4) Uani 0.295(5) 1 d PD A 2
F2WB F 0.4320(12) 0.5958(7) 0.1387(12) 0.0562(4) Uani 0.295(5) 1 d PD A 2
F3WB F 0.4261(10) 0.5799(5) 0.2559(11) 0.0562(4) Uani 0.295(5) 1 d PD A 2
F4WB F 0.3368(10) 0.5538(6) 0.0802(11) 0.0562(4) Uani 0.295(5) 1 d PD A 2
O1W O 0.5049(6) 0.7504(3) 0.6907(6) 0.0240(13) Uani 0.518(7) 1 d P B 1
O2W O 0.5682(6) 0.7323(3) 0.5701(6) 0.0240(13) Uani 0.482(7) 1 d P B 2
O3W O 0.6352(5) 0.7815(3) 0.5675(5) 0.0240(13) Uani 0.546(8) 1 d P C 3
O4W O 0.5758(7) 0.7073(4) 0.5550(7) 0.0240(13) Uani 0.454(8) 1 d P C 4
C4W C 0.3900(11) 0.6642(6) 0.0264(12) 0.052(3) Uani 0.50 1 d P . .
H4W1 H 0.3892 0.6406 0.0572 0.062 Uiso 0.50 1 calc PR . .
H4W2 H 0.3647 0.6845 0.0475 0.062 Uiso 0.50 1 calc PR . .
Cl5W Cl 0.3441(4) 0.65615(13) -0.0641(3) 0.0599(17) Uani 0.50 1 d P . .
Cl6W Cl 0.4758(3) 0.67729(19) 0.0416(4) 0.080(2) Uani 0.50 1 d P . .
C7W C 0.9176(6) 0.6168(3) 0.5530(6) 0.052(3) Uani 1 1 d . . .
H7W1 H 0.8940 0.6349 0.5813 0.062 Uiso 1 1 calc R . .
H7W2 H 0.9172 0.5909 0.5760 0.062 Uiso 1 1 calc R . .
Cl8W Cl 1.00744(18) 0.63123(11) 0.56443(19) 0.0838(11) Uani 1 1 d . . .
Cl9W Cl 0.8689(2) 0.61608(8) 0.45152(16) 0.0743(10) Uani 1 1 d . . .
Mn1 Mn 1.05777(6) 0.61305(3) 0.25634(7) 0.0194(3) Uani 1 1 d . . .
Au1 Au 0.872280(16) 0.655026(8) 0.261529(17) 0.01696(9) Uani 1 1 d . D .
P1 P 0.84036(12) 0.71650(5) 0.28376(13) 0.0215(5) Uani 1 1 d . . .
P2 P 1.06808(11) 0.57945(6) 0.14696(12) 0.0224(5) Uani 1 1 d . . .
P3 P 1.13653(11) 0.56623(6) 0.32730(12) 0.0220(5) Uani 1 1 d . . .
N1 N 0.8487(3) 0.56997(17) 0.2448(4) 0.0181(14) Uani 1 1 d . D .
C2 C 0.8984(4) 0.5990(2) 0.2507(4) 0.0178(17) Uani 1 1 d . . .
N3 N 0.9629(3) 0.58295(17) 0.2564(4) 0.0209(15) Uani 1 1 d . D .
C4 C 0.9532(4) 0.5435(2) 0.2572(4) 0.0203(18) Uani 1 1 d . . .
H4 H 0.9908 0.5251 0.2624 0.024 Uiso 1 1 calc R D .
C5 C 0.8844(4) 0.5353(2) 0.2498(4) 0.0214(18) Uani 1 1 d . D .
H5 H 0.8637 0.5104 0.2482 0.026 Uiso 1 1 calc R . .
C6 C 0.7734(4) 0.5749(2) 0.2373(4) 0.0196(18) Uani 1 1 d . . .
C7 C 0.7437(5) 0.5566(2) 0.2911(5) 0.030(2) Uani 1 1 d . D .
H7 H 0.7729 0.5410 0.3322 0.036 Uiso 1 1 calc R . .
C8 C 0.6698(5) 0.5622(3) 0.2822(5) 0.036(2) Uani 1 1 d . . .
H8 H 0.6483 0.5498 0.3178 0.044 Uiso 1 1 calc R D .
C9 C 0.6268(5) 0.5850(2) 0.2235(5) 0.034(2) Uani 1 1 d . D .
H9 H 0.5767 0.5889 0.2190 0.040 Uiso 1 1 calc R . .
C10 C 0.6583(5) 0.6019(2) 0.1719(5) 0.032(2) Uani 1 1 d . . .
H10 H 0.6292 0.6174 0.1306 0.038 Uiso 1 1 calc R D .
C11 C 0.7313(4) 0.5971(2) 0.1779(5) 0.028(2) Uani 1 1 d . D .
H11 H 0.7519 0.6091 0.1412 0.033 Uiso 1 1 calc R . .
C12 C 0.9868(4) 0.5528(2) 0.0959(4) 0.0211(18) Uani 1 1 d . . .
C13 C 0.9854(5) 0.5131(2) 0.0879(5) 0.029(2) Uani 1 1 d . . .
H13 H 1.0294 0.4989 0.1056 0.035 Uiso 1 1 calc R . .
C14 C 0.9208(5) 0.4943(2) 0.0546(5) 0.032(2) Uani 1 1 d . . .
H14 H 0.9206 0.4671 0.0492 0.038 Uiso 1 1 calc R . .
C15 C 0.8562(5) 0.5145(2) 0.0288(5) 0.032(2) Uani 1 1 d . . .
H15 H 0.8116 0.5012 0.0069 0.039 Uiso 1 1 calc R . .
C16 C 0.8564(5) 0.5530(2) 0.0346(5) 0.034(2) Uani 1 1 d . . .
H16 H 0.8122 0.5670 0.0159 0.041 Uiso 1 1 calc R . .
C17 C 0.9209(4) 0.5722(2) 0.0677(5) 0.0233(18) Uani 1 1 d . . .
H17 H 0.9204 0.5994 0.0714 0.028 Uiso 1 1 calc R . .
C18 C 1.0930(4) 0.6066(2) 0.0705(5) 0.0255(19) Uani 1 1 d . . .
C19 C 1.1598(5) 0.6276(3) 0.0920(5) 0.036(2) Uani 1 1 d . . .
H19 H 1.1888 0.6281 0.1455 0.044 Uiso 1 1 calc R . .
C20 C 1.1828(5) 0.6475(3) 0.0348(6) 0.044(3) Uani 1 1 d . . .
H20 H 1.2272 0.6616 0.0497 0.053 Uiso 1 1 calc R . .
C21 C 1.1417(5) 0.6468(3) -0.0430(6) 0.040(2) Uani 1 1 d . . .
H21 H 1.1576 0.6599 -0.0821 0.048 Uiso 1 1 calc R . .
C22 C 1.0768(5) 0.6266(2) -0.0633(5) 0.030(2) Uani 1 1 d . . .
H22 H 1.0482 0.6263 -0.1170 0.036 Uiso 1 1 calc R . .
C23 C 1.0519(4) 0.6068(2) -0.0081(5) 0.0256(19) Uani 1 1 d . . .
H23 H 1.0068 0.5935 -0.0242 0.031 Uiso 1 1 calc R . .
C24 C 1.2256(4) 0.5867(2) 0.3759(5) 0.0248(19) Uani 1 1 d . . .
C25 C 1.2851(5) 0.5839(2) 0.3453(5) 0.031(2) Uani 1 1 d . . .
H25 H 1.2813 0.5682 0.3004 0.038 Uiso 1 1 calc R . .
C26 C 1.3494(5) 0.6035(3) 0.3797(5) 0.034(2) Uani 1 1 d . . .
H26 H 1.3896 0.6014 0.3587 0.041 Uiso 1 1 calc R . .
C27 C 1.3538(5) 0.6256(3) 0.4428(6) 0.042(3) Uani 1 1 d . . .
H27 H 1.3978 0.6392 0.4658 0.050 Uiso 1 1 calc R . .
C28 C 1.2953(5) 0.6297(3) 0.4773(5) 0.040(2) Uani 1 1 d . . .
H28 H 1.3002 0.6454 0.5223 0.047 Uiso 1 1 calc R . .
C29 C 1.2315(5) 0.6100(2) 0.4429(5) 0.031(2) Uani 1 1 d . . .
H29 H 1.1916 0.6121 0.4644 0.037 Uiso 1 1 calc R . .
C30 C 1.1194(4) 0.5389(2) 0.4081(5) 0.0259(19) Uani 1 1 d . . .
C31 C 1.1625(5) 0.5066(2) 0.4369(5) 0.033(2) Uani 1 1 d . . .
H31 H 1.1960 0.4978 0.4102 0.040 Uiso 1 1 calc R . .
C32 C 1.1574(5) 0.4874(3) 0.5027(5) 0.040(2) Uani 1 1 d . . .
H32 H 1.1869 0.4655 0.5217 0.048 Uiso 1 1 calc R . .
C33 C 1.1080(5) 0.5006(3) 0.5411(5) 0.042(3) Uani 1 1 d . . .
H33 H 1.1042 0.4877 0.5871 0.050 Uiso 1 1 calc R . .
C34 C 1.0652(5) 0.5318(3) 0.5133(5) 0.045(3) Uani 1 1 d . . .
H34 H 1.0316 0.5403 0.5402 0.054 Uiso 1 1 calc R . .
C35 C 1.0698(5) 0.5513(3) 0.4467(5) 0.035(2) Uani 1 1 d . . .
H35 H 1.0394 0.5729 0.4276 0.042 Uiso 1 1 calc R . .
C36A C 0.8237(12) 0.7465(7) 0.1960(12) 0.0319(9) Uani 0.498(8) 1 d PD D 1
C37A C 0.8578(10) 0.7411(4) 0.1416(10) 0.0319(9) Uani 0.498(8) 1 d PD D 1
H37A H 0.8938 0.7216 0.1490 0.038 Uiso 0.498(8) 1 calc PR D 1
C38A C 0.8417(10) 0.7635(4) 0.0735(10) 0.0319(9) Uani 0.498(8) 1 d PD D 1
H38A H 0.8657 0.7581 0.0347 0.038 Uiso 0.498(8) 1 calc PR D 1
C39A C 0.7937(9) 0.7922(5) 0.0607(10) 0.0319(9) Uani 0.498(8) 1 d PD D 1
H39A H 0.7735 0.8033 0.0101 0.038 Uiso 0.498(8) 1 calc PR D 1
C40A C 0.7752(10) 0.8050(4) 0.1291(10) 0.0319(9) Uani 0.498(8) 1 d PD D 1
H40A H 0.7560 0.8301 0.1296 0.038 Uiso 0.498(8) 1 calc PR D 1
C41A C 0.7846(10) 0.7815(4) 0.1954(10) 0.0319(9) Uani 0.498(8) 1 d PD D 1
H41A H 0.7660 0.7884 0.2378 0.038 Uiso 0.498(8) 1 calc PR D 1
C42A C 0.9041(16) 0.7421(5) 0.3581(13) 0.0319(9) Uani 0.498(8) 1 d PD D 1
C43A C 0.9126(11) 0.7822(5) 0.3510(11) 0.0319(9) Uani 0.498(8) 1 d PD D 1
H43A H 0.8840 0.7959 0.3065 0.038 Uiso 0.498(8) 1 calc PR D 1
C44A C 0.9638(10) 0.8004(5) 0.4109(11) 0.0319(9) Uani 0.498(8) 1 d PD D 1
H44A H 0.9705 0.8273 0.4076 0.038 Uiso 0.498(8) 1 calc PR D 1
C45A C 1.0051(10) 0.7809(5) 0.4747(11) 0.0319(9) Uani 0.498(8) 1 d PD D 1
H45A H 1.0397 0.7942 0.5155 0.038 Uiso 0.498(8) 1 calc PR D 1
C46A C 0.9967(10) 0.7415(4) 0.4803(11) 0.0319(9) Uani 0.498(8) 1 d PD D 1
H46A H 1.0251 0.7279 0.5252 0.038 Uiso 0.498(8) 1 calc PR D 1
C47A C 0.9469(11) 0.7223(5) 0.4202(11) 0.0319(9) Uani 0.498(8) 1 d PD D 1
H47A H 0.9425 0.6952 0.4224 0.038 Uiso 0.498(8) 1 calc PR D 1
C48A C 0.6319(11) 0.7145(5) 0.3627(11) 0.0319(9) Uani 0.498(8) 1 d PD D 1
H48A H 0.5899 0.7133 0.3809 0.038 Uiso 0.498(8) 1 calc PR D 1
C49A C 0.6497(10) 0.6843(5) 0.3259(11) 0.0319(9) Uani 0.498(8) 1 d PD D 1
H49A H 0.6189 0.6624 0.3154 0.038 Uiso 0.498(8) 1 calc PR D 1
C50A C 0.7129(10) 0.6845(6) 0.3028(12) 0.0319(9) Uani 0.498(8) 1 d PD D 1
H50A H 0.7262 0.6622 0.2792 0.038 Uiso 0.498(8) 1 calc PR D 1
C36B C 0.8266(12) 0.7497(7) 0.2018(11) 0.0319(9) Uani 0.502(8) 1 d PD D 2
C37B C 0.8780(9) 0.7534(5) 0.1654(10) 0.0319(9) Uani 0.502(8) 1 d PD D 2
H37B H 0.9220 0.7394 0.1856 0.038 Uiso 0.502(8) 1 calc PR D 2
C38B C 0.8713(9) 0.7767(5) 0.0992(10) 0.0319(9) Uani 0.502(8) 1 d PD D 2
H38B H 0.9077 0.7770 0.0724 0.038 Uiso 0.502(8) 1 calc PR D 2
C39B C 0.8124(8) 0.7982(5) 0.0755(11) 0.0319(9) Uani 0.502(8) 1 d PD D 2
H39B H 0.8122 0.8193 0.0413 0.038 Uiso 0.502(8) 1 calc PR D 2
C40B C 0.7484(9) 0.7906(5) 0.0998(10) 0.0319(9) Uani 0.502(8) 1 d PD D 2
H40B H 0.7029 0.8020 0.0729 0.038 Uiso 0.502(8) 1 calc PR D 2
C41B C 0.7546(9) 0.7658(4) 0.1648(10) 0.0319(9) Uani 0.502(8) 1 d PD D 2
H41B H 0.7140 0.7599 0.1833 0.038 Uiso 0.502(8) 1 calc PR D 2
C42B C 0.9101(15) 0.7374(5) 0.3691(12) 0.0319(9) Uani 0.502(8) 1 d PD D 2
C43B C 0.9262(11) 0.7770(5) 0.3758(11) 0.0319(9) Uani 0.502(8) 1 d PD D 2
H43B H 0.9024 0.7938 0.3340 0.038 Uiso 0.502(8) 1 calc PR D 2
C44B C 0.9759(10) 0.7917(5) 0.4422(11) 0.0319(9) Uani 0.502(8) 1 d PD D 2
H44B H 0.9867 0.8183 0.4456 0.038 Uiso 0.502(8) 1 calc PR D 2
C45B C 1.0091(9) 0.7680(5) 0.5024(11) 0.0319(9) Uani 0.502(8) 1 d PD D 2
H45B H 1.0437 0.7781 0.5479 0.038 Uiso 0.502(8) 1 calc PR D 2
C46B C 0.9931(10) 0.7291(5) 0.4981(10) 0.0319(9) Uani 0.502(8) 1 d PD D 2
H46B H 1.0154 0.7129 0.5415 0.038 Uiso 0.502(8) 1 calc PR D 2
C47B C 0.9446(11) 0.7136(5) 0.4311(11) 0.0319(9) Uani 0.502(8) 1 d PD D 2
H47B H 0.9353 0.6868 0.4278 0.038 Uiso 0.502(8) 1 calc PR D 2
C48B C 0.6226(11) 0.7243(5) 0.3371(11) 0.0319(9) Uani 0.502(8) 1 d PD D 2
H48B H 0.5744 0.7279 0.3404 0.038 Uiso 0.502(8) 1 calc PR D 2
C49B C 0.6367(9) 0.6949(5) 0.2950(11) 0.0319(9) Uani 0.502(8) 1 d PD D 2
H49B H 0.6008 0.6756 0.2755 0.038 Uiso 0.502(8) 1 calc PR D 2
C50B C 0.7039(10) 0.6925(5) 0.2800(12) 0.0319(9) Uani 0.502(8) 1 d PD D 2
H50B H 0.7121 0.6731 0.2457 0.038 Uiso 0.502(8) 1 calc PR D 2
C51 C 0.7577(4) 0.7176(2) 0.3140(5) 0.0231(18) Uani 1 1 d . D .
C52 C 0.7417(5) 0.7477(2) 0.3560(5) 0.029(2) Uani 1 1 d . . .
H52 H 0.7760 0.7679 0.3724 0.035 Uiso 1 1 calc R D .
C53 C 0.6762(5) 0.7493(3) 0.3753(5) 0.042(2) Uani 1 1 d . D .
H53 H 0.6612 0.7721 0.3958 0.051 Uiso 1 1 calc R E 1
C54 C 1.0537(4) 0.6378(2) 0.3470(5) 0.0259(19) Uani 1 1 d . . .
C55 C 1.0056(4) 0.6488(2) 0.1871(5) 0.0219(18) Uani 1 1 d . . .
C56 C 1.1365(5) 0.6425(2) 0.2622(5) 0.029(2) Uani 1 1 d . . .
O57 O 1.0556(3) 0.65509(17) 0.4021(4) 0.0390(16) Uani 1 1 d . . .
O58 O 0.9800(3) 0.67186(16) 0.1419(3) 0.0276(13) Uani 1 1 d . . .
O59 O 1.1842(3) 0.66341(17) 0.2673(4) 0.0348(15) Uani 1 1 d . . .
C60 C 1.1446(5) 0.5458(2) 0.1790(5) 0.032(2) Uani 1 1 d . . .
H60A H 1.1384 0.5250 0.1395 0.038 Uiso 1 1 calc R . .
H60B H 1.1905 0.5595 0.1815 0.038 Uiso 1 1 calc R . .
C61 C 1.1502(5) 0.5283(2) 0.2595(5) 0.030(2) Uani 1 1 d . . .
H61A H 1.1987 0.5164 0.2814 0.036 Uiso 1 1 calc R . .
H61B H 1.1128 0.5080 0.2540 0.036 Uiso 1 1 calc R . .
Au1' Au 0.659516(16) 0.348195(8) 0.273198(18) 0.02005(9) Uani 1 1 d . F .
Mn1' Mn 0.45780(6) 0.37712(3) 0.24843(7) 0.0194(3) Uani 1 1 d . . .
P1' P 0.71848(12) 0.29104(6) 0.30720(13) 0.0224(5) Uani 1 1 d . . .
N1' N 0.6490(3) 0.43163(18) 0.2316(4) 0.0238(16) Uani 1 1 d . F .
C2' C 0.6110(4) 0.4005(2) 0.2446(5) 0.0215(18) Uani 1 1 d . . .
N3' N 0.5428(3) 0.41120(17) 0.2371(4) 0.0210(15) Uani 1 1 d . F .
C4' C 0.5393(4) 0.4504(2) 0.2190(5) 0.030(2) Uani 1 1 d . . .
H4' H 0.4970 0.4659 0.2108 0.036 Uiso 1 1 calc R F .
C5' C 0.6041(4) 0.4631(2) 0.2151(5) 0.028(2) Uani 1 1 d . F .
H5' H 0.6163 0.4884 0.2033 0.034 Uiso 1 1 calc R . .
C6' C 0.7222(5) 0.4307(2) 0.2274(6) 0.028(2) Uani 1 1 d . . .
C7' C 0.7803(5) 0.4295(2) 0.2940(6) 0.041(2) Uani 1 1 d . F .
H7' H 0.7730 0.4293 0.3449 0.050 Uiso 1 1 calc R . .
C8' C 0.8524(5) 0.4284(3) 0.2856(7) 0.052(3) Uani 1 1 d . . .
H8' H 0.8940 0.4267 0.3303 0.062 Uiso 1 1 calc R F .
C9' C 0.8588(6) 0.4300(3) 0.2119(8) 0.052(3) Uani 1 1 d . F .
H9' H 0.9068 0.4305 0.2069 0.062 Uiso 1 1 calc R . .
C10' C 0.8030(6) 0.4312(3) 0.1443(8) 0.056(3) Uani 1 1 d . . .
H10' H 0.8112 0.4313 0.0939 0.067 Uiso 1 1 calc R F .
C11' C 0.7327(5) 0.4320(2) 0.1529(7) 0.046(3) Uani 1 1 d . F .
H11' H 0.6917 0.4336 0.1074 0.056 Uiso 1 1 calc R . .
P2'A P 0.4159(4) 0.4203(2) 0.3303(4) 0.0221(4) Uani 0.413(5) 1 d P F 1
P3'A P 0.3748(9) 0.4092(3) 0.1466(9) 0.0221(4) Uani 0.413(5) 1 d P F 1
C12' C 0.4810(9) 0.4589(5) 0.3786(12) 0.0221(4) Uani 0.413(5) 1 d PD F 1
C13' C 0.5495(9) 0.4467(5) 0.4201(10) 0.0221(4) Uani 0.413(5) 1 d PD F 1
H13' H 0.5618 0.4202 0.4235 0.027 Uiso 0.413(5) 1 calc PR F 1
C14' C 0.6005(10) 0.4745(4) 0.4574(11) 0.0221(4) Uani 0.413(5) 1 d PD F 1
H14' H 0.6479 0.4669 0.4877 0.027 Uiso 0.413(5) 1 calc PR F 1
C15' C 0.5822(11) 0.5133(5) 0.4503(11) 0.0221(4) Uani 0.413(5) 1 d PD F 1
H15' H 0.6168 0.5321 0.4760 0.027 Uiso 0.413(5) 1 calc PR F 1
C16' C 0.5132(10) 0.5244(5) 0.4054(12) 0.0221(4) Uani 0.413(5) 1 d PD F 1
H16' H 0.5022 0.5509 0.3970 0.027 Uiso 0.413(5) 1 calc PR F 1
C17' C 0.4596(10) 0.4973(5) 0.3725(12) 0.0221(4) Uani 0.413(5) 1 d PD F 1
H17' H 0.4108 0.5047 0.3470 0.027 Uiso 0.413(5) 1 calc PR F 1
C18' C 0.3832(9) 0.4019(6) 0.4105(11) 0.0221(4) Uani 0.413(5) 1 d PD F 1
C19' C 0.4285(9) 0.3803(5) 0.4706(10) 0.0221(4) Uani 0.413(5) 1 d PD F 1
H19' H 0.4767 0.3746 0.4695 0.027 Uiso 0.413(5) 1 calc PR F 1
C20' C 0.4048(9) 0.3672(6) 0.5310(10) 0.0221(4) Uani 0.413(5) 1 d PD F 1
H20' H 0.4379 0.3533 0.5723 0.027 Uiso 0.413(5) 1 calc PR F 1
C21' C 0.3360(9) 0.3730(6) 0.5352(11) 0.0221(4) Uani 0.413(5) 1 d PD F 1
H21' H 0.3198 0.3630 0.5771 0.027 Uiso 0.413(5) 1 calc PR F 1
C22' C 0.2922(9) 0.3939(6) 0.4763(12) 0.0221(4) Uani 0.413(5) 1 d PD F 1
H22' H 0.2442 0.3990 0.4786 0.027 Uiso 0.413(5) 1 calc PR F 1
C23' C 0.3118(9) 0.4084(6) 0.4130(11) 0.0221(4) Uani 0.413(5) 1 d PD F 1
H23' H 0.2780 0.4222 0.3724 0.027 Uiso 0.413(5) 1 calc PR F 1
C24' C 0.2961(9) 0.3826(6) 0.0927(11) 0.0221(4) Uani 0.413(5) 1 d PD F 1
C25' C 0.2328(9) 0.3806(5) 0.1129(11) 0.0221(4) Uani 0.413(5) 1 d PD F 1
H25' H 0.2280 0.3951 0.1566 0.027 Uiso 0.413(5) 1 calc PR F 1
C26' C 0.1748(9) 0.3577(5) 0.0710(10) 0.0221(4) Uani 0.413(5) 1 d PD F 1
H26' H 0.1297 0.3578 0.0833 0.027 Uiso 0.413(5) 1 calc PR F 1
C27' C 0.1852(11) 0.3342(6) 0.0089(11) 0.0221(4) Uani 0.413(5) 1 d PD F 1
H27' H 0.1499 0.3153 -0.0147 0.027 Uiso 0.413(5) 1 calc PR F 1
C28' C 0.2433(9) 0.3387(5) -0.0156(10) 0.0221(4) Uani 0.413(5) 1 d PD F 1
H28' H 0.2458 0.3263 -0.0626 0.027 Uiso 0.413(5) 1 calc PR F 1
C29' C 0.3014(9) 0.3616(5) 0.0271(10) 0.0221(4) Uani 0.413(5) 1 d PD F 1
H29' H 0.3447 0.3628 0.0114 0.027 Uiso 0.413(5) 1 calc PR F 1
P2'B P 0.4315(2) 0.42741(14) 0.3185(3) 0.0221(4) Uani 0.587(5) 1 d P F 2
P3'B P 0.3728(6) 0.4046(2) 0.1407(6) 0.0221(4) Uani 0.587(5) 1 d P F 2
C12B C 0.5039(7) 0.4589(4) 0.3750(8) 0.0221(4) Uani 0.587(5) 1 d PD F 2
C13B C 0.5736(7) 0.4446(4) 0.4063(8) 0.0221(4) Uani 0.587(5) 1 d PD F 2
H13B H 0.5838 0.4184 0.3985 0.027 Uiso 0.587(5) 1 calc PR F 2
C14B C 0.6285(7) 0.4686(3) 0.4491(8) 0.0221(4) Uani 0.587(5) 1 d PD F 2
H14B H 0.6759 0.4586 0.4724 0.027 Uiso 0.587(5) 1 calc PR F 2
C15B C 0.6147(8) 0.5068(3) 0.4580(8) 0.0221(4) Uani 0.587(5) 1 d PD F 2
H15B H 0.6529 0.5233 0.4860 0.027 Uiso 0.587(5) 1 calc PR F 2
C16B C 0.5451(8) 0.5211(4) 0.4261(9) 0.0221(4) Uani 0.587(5) 1 d PD F 2
H16B H 0.5357 0.5475 0.4331 0.027 Uiso 0.587(5) 1 calc PR F 2
C17B C 0.4882(7) 0.4975(3) 0.3838(9) 0.0221(4) Uani 0.587(5) 1 d PD F 2
H17B H 0.4405 0.5073 0.3618 0.027 Uiso 0.587(5) 1 calc PR F 2
C18B C 0.3881(7) 0.4118(4) 0.3934(8) 0.0221(4) Uani 0.587(5) 1 d PD F 2
C19B C 0.4305(7) 0.3969(4) 0.4658(7) 0.0221(4) Uani 0.587(5) 1 d PD F 2
H19B H 0.4819 0.3953 0.4761 0.027 Uiso 0.587(5) 1 calc PR F 2
C20B C 0.3989(6) 0.3848(4) 0.5218(8) 0.0221(4) Uani 0.587(5) 1 d PD F 2
H20B H 0.4284 0.3742 0.5698 0.027 Uiso 0.587(5) 1 calc PR F 2
C21B C 0.3250(7) 0.3878(4) 0.5092(8) 0.0221(4) Uani 0.587(5) 1 d PD F 2
H21B H 0.3029 0.3787 0.5473 0.027 Uiso 0.587(5) 1 calc PR F 2
C22B C 0.2841(7) 0.4042(4) 0.4409(9) 0.0221(4) Uani 0.587(5) 1 d PD F 2
H22B H 0.2333 0.4071 0.4331 0.027 Uiso 0.587(5) 1 calc PR F 2
C23B C 0.3130(7) 0.4168(4) 0.3823(8) 0.0221(4) Uani 0.587(5) 1 d PD F 2
H23B H 0.2830 0.4285 0.3358 0.027 Uiso 0.587(5) 1 calc PR F 2
C24B C 0.3065(7) 0.3712(4) 0.0771(8) 0.0221(4) Uani 0.587(5) 1 d PD F 2
C25B C 0.2379(6) 0.3655(4) 0.0832(8) 0.0221(4) Uani 0.587(5) 1 d PD F 2
H25B H 0.2247 0.3781 0.1246 0.027 Uiso 0.587(5) 1 calc PR F 2
C26B C 0.1858(8) 0.3421(4) 0.0318(8) 0.0221(4) Uani 0.587(5) 1 d PD F 2
H26B H 0.1368 0.3404 0.0336 0.027 Uiso 0.587(5) 1 calc PR F 2
C27B C 0.2121(7) 0.3211(4) -0.0236(8) 0.0221(4) Uani 0.587(5) 1 d PD F 2
H27B H 0.1801 0.3033 -0.0569 0.027 Uiso 0.587(5) 1 calc PR F 2
C28B C 0.2792(7) 0.3250(4) -0.0316(7) 0.0221(4) Uani 0.587(5) 1 d PD F 2
H28B H 0.2930 0.3109 -0.0709 0.027 Uiso 0.587(5) 1 calc PR F 2
C29B C 0.3289(3) 0.35016(15) 0.0186(3) 0.0221(4) Uani 0.587(5) 1 d PD F 2
H29B H 0.3767 0.3531 0.0138 0.027 Uiso 0.587(5) 1 calc PR F 2
C30' C 0.4040(3) 0.43087(15) 0.0668(3) 0.0217(18) Uani 1 1 d R . .
C31' C 0.3655(3) 0.46194(15) 0.0254(3) 0.0273(19) Uani 1 1 d R F .
H31' H 0.3233 0.4713 0.0372 0.033 Uiso 1 1 d R . .
C32' C 0.3890(5) 0.4791(2) -0.0330(5) 0.032(2) Uani 1 1 d . . .
H32' H 0.3626 0.5002 -0.0614 0.038 Uiso 1 1 calc R F .
C33' C 0.4508(5) 0.4659(2) -0.0510(5) 0.035(2) Uani 1 1 d . F .
H33' H 0.4667 0.4782 -0.0910 0.042 Uiso 1 1 calc R . .
C34' C 0.4894(4) 0.4344(2) -0.0100(5) 0.027(2) Uani 1 1 d . . .
H34' H 0.5313 0.4250 -0.0224 0.033 Uiso 1 1 calc R F .
C35' C 0.4657(4) 0.4172(2) 0.0490(5) 0.0239(19) Uani 1 1 d . F .
H35' H 0.4917 0.3959 0.0773 0.029 Uiso 1 1 calc R . .
C36' C 0.7383(5) 0.2796(2) 0.4106(5) 0.029(2) Uani 1 1 d . . .
C37' C 0.6797(6) 0.2714(3) 0.4408(6) 0.050(3) Uani 1 1 d . . .
H37' H 0.6313 0.2717 0.4066 0.061 Uiso 1 1 calc R . .
C38' C 0.6916(7) 0.2630(3) 0.5187(7) 0.063(3) Uani 1 1 d . . .
H38' H 0.6518 0.2567 0.5382 0.075 Uiso 1 1 calc R . .
C39' C 0.7614(7) 0.2635(3) 0.5693(6) 0.063(3) Uani 1 1 d . . .
H39' H 0.7689 0.2581 0.6237 0.076 Uiso 1 1 calc R . .
C40' C 0.8195(6) 0.2715(3) 0.5428(6) 0.055(3) Uani 1 1 d . . .
H40' H 0.8676 0.2715 0.5777 0.066 Uiso 1 1 calc R . .
C41' C 0.8062(5) 0.2798(3) 0.4617(5) 0.040(2) Uani 1 1 d . . .
H41' H 0.8463 0.2858 0.4425 0.048 Uiso 1 1 calc R . .
C42' C 0.8053(4) 0.2899(2) 0.2864(4) 0.0199(17) Uani 1 1 d . . .
C43' C 0.8352(4) 0.3238(2) 0.2681(5) 0.029(2) Uani 1 1 d . . .
H43' H 0.8095 0.3473 0.2662 0.034 Uiso 1 1 calc R . .
C44' C 0.9016(5) 0.3236(3) 0.2527(5) 0.040(2) Uani 1 1 d . . .
H44' H 0.9219 0.3470 0.2415 0.048 Uiso 1 1 calc R . .
C45' C 0.9385(5) 0.2900(3) 0.2535(6) 0.040(2) Uani 1 1 d . . .
H45' H 0.9844 0.2903 0.2429 0.048 Uiso 1 1 calc R . .
C46' C 0.9100(5) 0.2557(3) 0.2693(6) 0.045(3) Uani 1 1 d . . .
H46' H 0.9354 0.2324 0.2684 0.054 Uiso 1 1 calc R . .
C47' C 0.8430(5) 0.2554(2) 0.2870(5) 0.032(2) Uani 1 1 d . . .
H47' H 0.8235 0.2319 0.2992 0.039 Uiso 1 1 calc R . .
C48' C 0.6652(5) 0.2501(2) 0.2574(5) 0.030(2) Uani 1 1 d . . .
C49' C 0.6136(5) 0.2566(3) 0.1859(5) 0.034(2) Uani 1 1 d . . .
H49' H 0.6070 0.2817 0.1638 0.040 Uiso 1 1 calc R . .
C50' C 0.5702(5) 0.2256(3) 0.1454(6) 0.044(3) Uani 1 1 d . . .
H50' H 0.5344 0.2299 0.0964 0.053 Uiso 1 1 calc R . .
C51' C 0.5801(6) 0.1898(3) 0.1770(7) 0.052(3) Uani 1 1 d . . .
H51' H 0.5502 0.1693 0.1504 0.062 Uiso 1 1 calc R . .
C52' C 0.6316(6) 0.1831(3) 0.2456(8) 0.057(3) Uani 1 1 d . . .
H52' H 0.6383 0.1576 0.2658 0.068 Uiso 1 1 calc R . .
C53' C 0.6760(5) 0.2128(2) 0.2884(6) 0.045(3) Uani 1 1 d . . .
H53' H 0.7122 0.2076 0.3367 0.054 Uiso 1 1 calc R . .
C54' C 0.4754(4) 0.3411(2) 0.1821(5) 0.0246(19) Uani 1 1 d . F .
C55' C 0.5169(4) 0.3527(2) 0.3349(5) 0.0226(18) Uani 1 1 d . F .
C56' C 0.3838(5) 0.3486(2) 0.2602(5) 0.026(2) Uani 1 1 d . F .
O57' O 0.4797(3) 0.31622(16) 0.1403(3) 0.0340(15) Uani 1 1 d . . .
O58' O 0.5494(3) 0.33592(17) 0.3890(4) 0.0351(15) Uani 1 1 d . . .
O59' O 0.3374(3) 0.32956(17) 0.2677(4) 0.0357(15) Uani 1 1 d . . .
C60' C 0.3160(10) 0.4357(5) 0.1810(11) 0.031(3) Uani 0.587(5) 1 d P F 2
H60C H 0.2877 0.4534 0.1396 0.037 Uiso 0.587(5) 1 calc PR F 2
H60D H 0.2812 0.4201 0.1998 0.037 Uiso 0.587(5) 1 calc PR F 2
C61' C 0.3648(8) 0.4589(4) 0.2499(9) 0.031(3) Uani 0.587(5) 1 d P F 2
H61E H 0.3342 0.4719 0.2786 0.037 Uiso 0.587(5) 1 calc PR F 2
H61F H 0.3910 0.4789 0.2290 0.037 Uiso 0.587(5) 1 calc PR F 2
C60B C 0.3322(15) 0.4517(7) 0.1879(17) 0.031(3) Uani 0.413(5) 1 d P F 1
H60E H 0.3617 0.4751 0.1888 0.037 Uiso 0.413(5) 1 calc PR F 1
H60F H 0.2824 0.4566 0.1531 0.037 Uiso 0.413(5) 1 calc PR F 1
C61B C 0.3289(12) 0.4431(6) 0.2690(12) 0.031(3) Uani 0.413(5) 1 d P F 1
H61C H 0.2876 0.4256 0.2662 0.037 Uiso 0.413(5) 1 calc PR F 1
H61D H 0.3203 0.4672 0.2946 0.037 Uiso 0.413(5) 1 calc PR F 1

loop_
_atom_site_aniso_label
_atom_site_aniso_U_11
_atom_site_aniso_U_22
_atom_site_aniso_U_33
_atom_site_aniso_U_23
_atom_site_aniso_U_13
_atom_site_aniso_U_12
P1W 0.0463(8) 0.0445(8) 0.0802(11) 0.0174(7) 0.0222(8) 0.0056(6)
F1W 0.0463(8) 0.0445(8) 0.0802(11) 0.0174(7) 0.0222(8) 0.0056(6)
F2W 0.0463(8) 0.0445(8) 0.0802(11) 0.0174(7) 0.0222(8) 0.0056(6)
F3W 0.0463(8) 0.0445(8) 0.0802(11) 0.0174(7) 0.0222(8) 0.0056(6)
F4W 0.0463(8) 0.0445(8) 0.0802(11) 0.0174(7) 0.0222(8) 0.0056(6)
F5W 0.0463(8) 0.0445(8) 0.0802(11) 0.0174(7) 0.0222(8) 0.0056(6)
F6W 0.0463(8) 0.0445(8) 0.0802(11) 0.0174(7) 0.0222(8) 0.0056(6)
P2W 0.0463(8) 0.0445(8) 0.0802(11) 0.0174(7) 0.0222(8) 0.0056(6)
F7W 0.0463(8) 0.0445(8) 0.0802(11) 0.0174(7) 0.0222(8) 0.0056(6)
F8W 0.0463(8) 0.0445(8) 0.0802(11) 0.0174(7) 0.0222(8) 0.0056(6)
F1WA 0.0463(8) 0.0445(8) 0.0802(11) 0.0174(7) 0.0222(8) 0.0056(6)
F2WA 0.0463(8) 0.0445(8) 0.0802(11) 0.0174(7) 0.0222(8) 0.0056(6)
F3WA 0.0463(8) 0.0445(8) 0.0802(11) 0.0174(7) 0.0222(8) 0.0056(6)
F4WA 0.0463(8) 0.0445(8) 0.0802(11) 0.0174(7) 0.0222(8) 0.0056(6)
F1WB 0.0463(8) 0.0445(8) 0.0802(11) 0.0174(7) 0.0222(8) 0.0056(6)
F2WB 0.0463(8) 0.0445(8) 0.0802(11) 0.0174(7) 0.0222(8) 0.0056(6)
F3WB 0.0463(8) 0.0445(8) 0.0802(11) 0.0174(7) 0.0222(8) 0.0056(6)
F4WB 0.0463(8) 0.0445(8) 0.0802(11) 0.0174(7) 0.0222(8) 0.0056(6)
O1W 0.036(3) 0.024(3) 0.010(3) 0.008(3) 0.004(2) -0.006(3)
O2W 0.036(3) 0.024(3) 0.010(3) 0.008(3) 0.004(2) -0.006(3)
O3W 0.036(3) 0.024(3) 0.010(3) 0.008(3) 0.004(2) -0.006(3)
O4W 0.036(3) 0.024(3) 0.010(3) 0.008(3) 0.004(2) -0.006(3)
C4W 0.072(7) 0.044(6) 0.047(6) 0.024(5) 0.029(5) 0.012(5)
Cl5W 0.129(5) 0.034(3) 0.029(3) -0.006(2) 0.043(3) -0.039(3)
Cl6W 0.067(4) 0.068(4) 0.119(6) -0.007(4) 0.047(4) -0.018(3)
C7W 0.072(7) 0.044(6) 0.047(6) 0.024(5) 0.029(5) 0.012(5)
Cl8W 0.078(2) 0.114(3) 0.055(2) 0.028(2) 0.0126(17) 0.027(2)
Cl9W 0.127(3) 0.0527(18) 0.0375(17) 0.0161(14) 0.0149(17) -0.0170(18)
Mn1 0.0195(6) 0.0179(6) 0.0217(7) 0.0042(5) 0.0074(5) 0.0021(5)
Au1 0.02204(17) 0.01060(15) 0.02027(18) -0.00166(12) 0.00935(13) 0.00017(12)
P1 0.0296(12) 0.0110(10) 0.0289(13) -0.0042(9) 0.0162(10) -0.0009(9)
P2 0.0232(12) 0.0275(12) 0.0170(12) 0.0043(9) 0.0066(9) 0.0098(9)
P3 0.0245(12) 0.0247(11) 0.0171(12) 0.0051(9) 0.0064(9) 0.0068(9)
N1 0.025(4) 0.012(3) 0.018(4) -0.002(3) 0.008(3) -0.007(3)
C2 0.023(4) 0.018(4) 0.014(4) 0.003(3) 0.008(3) 0.004(3)
N3 0.029(4) 0.016(3) 0.021(4) 0.004(3) 0.012(3) 0.007(3)
C4 0.030(5) 0.010(4) 0.023(5) 0.001(3) 0.010(4) 0.005(3)
C5 0.030(5) 0.010(4) 0.029(5) 0.006(3) 0.016(4) 0.006(3)
C6 0.029(5) 0.010(4) 0.019(5) -0.006(3) 0.006(4) -0.005(3)
C7 0.031(5) 0.029(5) 0.031(5) 0.002(4) 0.012(4) 0.000(4)
C8 0.035(6) 0.047(6) 0.035(6) -0.014(5) 0.022(5) -0.010(5)
C9 0.021(5) 0.033(5) 0.044(6) -0.012(4) 0.005(4) -0.001(4)
C10 0.028(5) 0.025(5) 0.038(6) -0.002(4) 0.003(4) 0.004(4)
C11 0.029(5) 0.022(4) 0.031(5) -0.004(4) 0.006(4) -0.009(4)
C12 0.028(5) 0.024(4) 0.015(4) 0.002(3) 0.011(4) 0.007(4)
C13 0.030(5) 0.031(5) 0.029(5) 0.003(4) 0.012(4) 0.007(4)
C14 0.049(6) 0.016(4) 0.039(6) -0.005(4) 0.026(5) 0.000(4)
C15 0.035(5) 0.028(5) 0.035(6) 0.000(4) 0.010(4) -0.005(4)
C16 0.041(6) 0.020(5) 0.036(6) 0.003(4) 0.003(5) 0.003(4)
C17 0.030(5) 0.015(4) 0.022(5) 0.001(3) 0.002(4) 0.002(4)
C18 0.024(5) 0.029(5) 0.027(5) 0.000(4) 0.012(4) 0.003(4)
C19 0.040(6) 0.043(6) 0.028(5) -0.002(4) 0.013(4) -0.001(5)
C20 0.043(6) 0.057(7) 0.035(6) 0.000(5) 0.017(5) -0.017(5)
C21 0.045(6) 0.040(6) 0.036(6) 0.007(5) 0.013(5) 0.006(5)
C22 0.040(5) 0.027(5) 0.023(5) 0.003(4) 0.008(4) 0.007(4)
C23 0.029(5) 0.017(4) 0.026(5) 0.002(4) 0.001(4) 0.006(4)
C24 0.027(5) 0.030(5) 0.016(5) 0.012(4) 0.003(4) 0.003(4)
C25 0.030(5) 0.042(5) 0.023(5) 0.016(4) 0.011(4) 0.012(4)
C26 0.031(5) 0.046(6) 0.026(5) 0.005(4) 0.008(4) -0.007(4)
C27 0.024(5) 0.050(6) 0.044(7) 0.027(5) -0.003(5) -0.002(5)
C28 0.044(6) 0.043(6) 0.024(5) 0.007(4) -0.002(5) -0.003(5)
C29 0.028(5) 0.038(5) 0.024(5) 0.007(4) 0.003(4) 0.001(4)
C30 0.026(5) 0.032(5) 0.016(5) 0.002(4) 0.002(4) -0.001(4)
C31 0.034(5) 0.036(5) 0.029(5) 0.008(4) 0.009(4) 0.000(4)
C32 0.046(6) 0.037(6) 0.034(6) 0.013(4) 0.006(5) -0.002(5)
C33 0.057(7) 0.043(6) 0.030(6) 0.018(5) 0.018(5) 0.004(5)
C34 0.043(6) 0.067(7) 0.035(6) 0.008(5) 0.027(5) 0.013(5)
C35 0.039(6) 0.038(5) 0.035(6) 0.007(4) 0.019(5) 0.003(4)
C36A 0.038(2) 0.021(2) 0.042(3) -0.0038(15) 0.020(2) -0.0039(15)
C37A 0.038(2) 0.021(2) 0.042(3) -0.0038(15) 0.020(2) -0.0039(15)
C38A 0.038(2) 0.021(2) 0.042(3) -0.0038(15) 0.020(2) -0.0039(15)
C39A 0.038(2) 0.021(2) 0.042(3) -0.0038(15) 0.020(2) -0.0039(15)
C40A 0.038(2) 0.021(2) 0.042(3) -0.0038(15) 0.020(2) -0.0039(15)
C41A 0.038(2) 0.021(2) 0.042(3) -0.0038(15) 0.020(2) -0.0039(15)
C42A 0.038(2) 0.021(2) 0.042(3) -0.0038(15) 0.020(2) -0.0039(15)
C43A 0.038(2) 0.021(2) 0.042(3) -0.0038(15) 0.020(2) -0.0039(15)
C44A 0.038(2) 0.021(2) 0.042(3) -0.0038(15) 0.020(2) -0.0039(15)
C45A 0.038(2) 0.021(2) 0.042(3) -0.0038(15) 0.020(2) -0.0039(15)
C46A 0.038(2) 0.021(2) 0.042(3) -0.0038(15) 0.020(2) -0.0039(15)
C47A 0.038(2) 0.021(2) 0.042(3) -0.0038(15) 0.020(2) -0.0039(15)
C48A 0.038(2) 0.021(2) 0.042(3) -0.0038(15) 0.020(2) -0.0039(15)
C49A 0.038(2) 0.021(2) 0.042(3) -0.0038(15) 0.020(2) -0.0039(15)
C50A 0.038(2) 0.021(2) 0.042(3) -0.0038(15) 0.020(2) -0.0039(15)
C36B 0.038(2) 0.021(2) 0.042(3) -0.0038(15) 0.020(2) -0.0039(15)
C37B 0.038(2) 0.021(2) 0.042(3) -0.0038(15) 0.020(2) -0.0039(15)
C38B 0.038(2) 0.021(2) 0.042(3) -0.0038(15) 0.020(2) -0.0039(15)
C39B 0.038(2) 0.021(2) 0.042(3) -0.0038(15) 0.020(2) -0.0039(15)
C40B 0.038(2) 0.021(2) 0.042(3) -0.0038(15) 0.020(2) -0.0039(15)
C41B 0.038(2) 0.021(2) 0.042(3) -0.0038(15) 0.020(2) -0.0039(15)
C42B 0.038(2) 0.021(2) 0.042(3) -0.0038(15) 0.020(2) -0.0039(15)
C43B 0.038(2) 0.021(2) 0.042(3) -0.0038(15) 0.020(2) -0.0039(15)
C44B 0.038(2) 0.021(2) 0.042(3) -0.0038(15) 0.020(2) -0.0039(15)
C45B 0.038(2) 0.021(2) 0.042(3) -0.0038(15) 0.020(2) -0.0039(15)
C46B 0.038(2) 0.021(2) 0.042(3) -0.0038(15) 0.020(2) -0.0039(15)
C47B 0.038(2) 0.021(2) 0.042(3) -0.0038(15) 0.020(2) -0.0039(15)
C48B 0.038(2) 0.021(2) 0.042(3) -0.0038(15) 0.020(2) -0.0039(15)
C49B 0.038(2) 0.021(2) 0.042(3) -0.0038(15) 0.020(2) -0.0039(15)
C50B 0.038(2) 0.021(2) 0.042(3) -0.0038(15) 0.020(2) -0.0039(15)
C51 0.026(5) 0.020(4) 0.027(5) 0.000(4) 0.014(4) 0.002(3)
C52 0.032(5) 0.023(5) 0.035(5) -0.011(4) 0.013(4) -0.002(4)
C53 0.041(6) 0.047(6) 0.042(6) -0.008(5) 0.019(5) 0.010(5)
C54 0.024(5) 0.025(5) 0.030(5) 0.003(4) 0.010(4) 0.006(4)
C55 0.019(4) 0.026(5) 0.024(5) -0.002(4) 0.010(4) -0.004(4)
C56 0.030(5) 0.024(5) 0.035(6) 0.010(4) 0.010(4) 0.012(4)
O57 0.035(4) 0.042(4) 0.039(4) -0.016(3) 0.009(3) 0.007(3)
O58 0.027(3) 0.026(3) 0.034(4) 0.011(3) 0.014(3) 0.007(3)
O59 0.029(4) 0.031(3) 0.044(4) 0.009(3) 0.009(3) -0.006(3)
C60 0.037(5) 0.036(5) 0.025(5) 0.009(4) 0.014(4) 0.019(4)
C61 0.036(5) 0.029(5) 0.027(5) 0.008(4) 0.013(4) 0.013(4)
Au1' 0.02061(17) 0.01320(16) 0.02596(19) 0.00157(13) 0.00615(14) 0.00120(13)
Mn1' 0.0196(6) 0.0145(6) 0.0214(7) 0.0001(5) 0.0018(5) -0.0002(5)
P1' 0.0279(12) 0.0133(10) 0.0279(13) 0.0016(9) 0.0110(10) 0.0020(9)
N1' 0.021(4) 0.017(4) 0.030(4) 0.003(3) 0.001(3) -0.002(3)
C2' 0.018(4) 0.019(4) 0.025(5) -0.006(3) 0.002(4) 0.001(3)
N3' 0.018(4) 0.011(3) 0.029(4) 0.002(3) -0.001(3) -0.003(3)
C4' 0.021(5) 0.016(4) 0.044(6) 0.003(4) -0.005(4) 0.001(4)
C5' 0.020(4) 0.018(4) 0.042(6) 0.009(4) 0.003(4) 0.003(4)
C6' 0.032(5) 0.008(4) 0.048(6) 0.004(4) 0.017(5) 0.000(4)
C7' 0.036(6) 0.029(5) 0.056(7) -0.004(5) 0.007(5) -0.006(4)
C8' 0.037(6) 0.031(6) 0.073(9) 0.003(6) -0.008(6) -0.003(5)
C9' 0.041(7) 0.023(5) 0.091(10) 0.008(6) 0.019(7) -0.006(5)
C10' 0.058(8) 0.027(6) 0.095(10) 0.009(6) 0.043(8) 0.009(5)
C11' 0.032(6) 0.026(5) 0.084(9) 0.006(5) 0.022(6) 0.001(4)
P2'A 0.0228(9) 0.0228(12) 0.0211(10) 0.0016(7) 0.0071(7) 0.0011(9)
P3'A 0.0228(9) 0.0228(12) 0.0211(10) 0.0016(7) 0.0071(7) 0.0011(9)
C12' 0.0228(9) 0.0228(12) 0.0211(10) 0.0016(7) 0.0071(7) 0.0011(9)
C13' 0.0228(9) 0.0228(12) 0.0211(10) 0.0016(7) 0.0071(7) 0.0011(9)
C14' 0.0228(9) 0.0228(12) 0.0211(10) 0.0016(7) 0.0071(7) 0.0011(9)
C15' 0.0228(9) 0.0228(12) 0.0211(10) 0.0016(7) 0.0071(7) 0.0011(9)
C16' 0.0228(9) 0.0228(12) 0.0211(10) 0.0016(7) 0.0071(7) 0.0011(9)
C17' 0.0228(9) 0.0228(12) 0.0211(10) 0.0016(7) 0.0071(7) 0.0011(9)
C18' 0.0228(9) 0.0228(12) 0.0211(10) 0.0016(7) 0.0071(7) 0.0011(9)
C19' 0.0228(9) 0.0228(12) 0.0211(10) 0.0016(7) 0.0071(7) 0.0011(9)
C20' 0.0228(9) 0.0228(12) 0.0211(10) 0.0016(7) 0.0071(7) 0.0011(9)
C21' 0.0228(9) 0.0228(12) 0.0211(10) 0.0016(7) 0.0071(7) 0.0011(9)
C22' 0.0228(9) 0.0228(12) 0.0211(10) 0.0016(7) 0.0071(7) 0.0011(9)
C23' 0.0228(9) 0.0228(12) 0.0211(10) 0.0016(7) 0.0071(7) 0.0011(9)
C24' 0.0228(9) 0.0228(12) 0.0211(10) 0.0016(7) 0.0071(7) 0.0011(9)
C25' 0.0228(9) 0.0228(12) 0.0211(10) 0.0016(7) 0.0071(7) 0.0011(9)
C26' 0.0228(9) 0.0228(12) 0.0211(10) 0.0016(7) 0.0071(7) 0.0011(9)
C27' 0.0228(9) 0.0228(12) 0.0211(10) 0.0016(7) 0.0071(7) 0.0011(9)
C28' 0.0228(9) 0.0228(12) 0.0211(10) 0.0016(7) 0.0071(7) 0.0011(9)
C29' 0.0228(9) 0.0228(12) 0.0211(10) 0.0016(7) 0.0071(7) 0.0011(9)
P2'B 0.0228(9) 0.0228(12) 0.0211(10) 0.0016(7) 0.0071(7) 0.0011(9)
P3'B 0.0228(9) 0.0228(12) 0.0211(10) 0.0016(7) 0.0071(7) 0.0011(9)
C12B 0.0228(9) 0.0228(12) 0.0211(10) 0.0016(7) 0.0071(7) 0.0011(9)
C13B 0.0228(9) 0.0228(12) 0.0211(10) 0.0016(7) 0.0071(7) 0.0011(9)
C14B 0.0228(9) 0.0228(12) 0.0211(10) 0.0016(7) 0.0071(7) 0.0011(9)
C15B 0.0228(9) 0.0228(12) 0.0211(10) 0.0016(7) 0.0071(7) 0.0011(9)
C16B 0.0228(9) 0.0228(12) 0.0211(10) 0.0016(7) 0.0071(7) 0.0011(9)
C17B 0.0228(9) 0.0228(12) 0.0211(10) 0.0016(7) 0.0071(7) 0.0011(9)
C18B 0.0228(9) 0.0228(12) 0.0211(10) 0.0016(7) 0.0071(7) 0.0011(9)
C19B 0.0228(9) 0.0228(12) 0.0211(10) 0.0016(7) 0.0071(7) 0.0011(9)
C20B 0.0228(9) 0.0228(12) 0.0211(10) 0.0016(7) 0.0071(7) 0.0011(9)
C21B 0.0228(9) 0.0228(12) 0.0211(10) 0.0016(7) 0.0071(7) 0.0011(9)
C22B 0.0228(9) 0.0228(12) 0.0211(10) 0.0016(7) 0.0071(7) 0.0011(9)
C23B 0.0228(9) 0.0228(12) 0.0211(10) 0.0016(7) 0.0071(7) 0.0011(9)
C24B 0.0228(9) 0.0228(12) 0.0211(10) 0.0016(7) 0.0071(7) 0.0011(9)
C25B 0.0228(9) 0.0228(12) 0.0211(10) 0.0016(7) 0.0071(7) 0.0011(9)
C26B 0.0228(9) 0.0228(12) 0.0211(10) 0.0016(7) 0.0071(7) 0.0011(9)
C27B 0.0228(9) 0.0228(12) 0.0211(10) 0.0016(7) 0.0071(7) 0.0011(9)
C28B 0.0228(9) 0.0228(12) 0.0211(10) 0.0016(7) 0.0071(7) 0.0011(9)
C29B 0.0228(9) 0.0228(12) 0.0211(10) 0.0016(7) 0.0071(7) 0.0011(9)
C30' 0.024(4) 0.021(4) 0.020(5) -0.001(3) 0.005(4) -0.008(3)
C31' 0.034(5) 0.025(5) 0.022(5) 0.001(4) 0.007(4) -0.003(4)
C32' 0.048(6) 0.022(5) 0.024(5) 0.009(4) 0.009(4) -0.004(4)
C33' 0.056(6) 0.032(5) 0.017(5) 0.000(4) 0.008(4) -0.022(5)
C34' 0.028(5) 0.033(5) 0.025(5) -0.002(4) 0.015(4) -0.006(4)
C35' 0.034(5) 0.020(4) 0.019(5) -0.004(3) 0.010(4) 0.001(4)
C36' 0.036(5) 0.024(5) 0.030(5) -0.001(4) 0.014(4) 0.001(4)
C37' 0.049(7) 0.061(7) 0.051(7) 0.026(6) 0.030(6) 0.013(5)
C38' 0.073(9) 0.078(9) 0.056(8) 0.026(7) 0.048(7) 0.011(7)
C39' 0.082(9) 0.089(9) 0.025(6) 0.016(6) 0.025(6) 0.012(7)
C40' 0.060(7) 0.062(7) 0.041(7) 0.013(6) 0.013(6) -0.007(6)
C41' 0.047(6) 0.047(6) 0.029(6) 0.002(5) 0.014(5) -0.001(5)
C42' 0.022(4) 0.020(4) 0.018(4) 0.000(3) 0.006(4) 0.001(3)
C43' 0.024(5) 0.026(5) 0.039(6) 0.011(4) 0.014(4) 0.004(4)
C44' 0.041(6) 0.039(6) 0.042(6) 0.016(5) 0.017(5) 0.000(5)
C45' 0.034(6) 0.044(6) 0.049(7) 0.007(5) 0.025(5) 0.011(5)
C46' 0.039(6) 0.052(7) 0.052(7) 0.006(5) 0.026(5) 0.022(5)
C47' 0.030(5) 0.027(5) 0.041(6) 0.000(4) 0.013(4) 0.008(4)
C48' 0.029(5) 0.020(5) 0.043(6) -0.010(4) 0.014(4) -0.001(4)
C49' 0.029(5) 0.038(5) 0.040(6) -0.011(4) 0.018(5) -0.010(4)
C50' 0.035(6) 0.058(7) 0.043(6) -0.022(5) 0.018(5) -0.011(5)
C51' 0.034(6) 0.046(7) 0.079(9) -0.029(6) 0.023(6) -0.015(5)
C52' 0.064(8) 0.021(5) 0.099(10) -0.009(6) 0.045(8) -0.010(5)
C53' 0.048(6) 0.024(5) 0.063(7) -0.001(5) 0.018(6) -0.005(4)
C54' 0.019(4) 0.030(5) 0.025(5) 0.010(4) 0.005(4) 0.001(4)
C55' 0.023(4) 0.017(4) 0.027(5) -0.004(4) 0.006(4) 0.000(3)
C56' 0.030(5) 0.027(5) 0.021(5) 0.001(4) 0.007(4) 0.010(4)
O57' 0.040(4) 0.029(3) 0.033(4) -0.012(3) 0.011(3) -0.004(3)
O58' 0.034(4) 0.037(4) 0.030(4) 0.009(3) 0.003(3) 0.013(3)
O59' 0.031(4) 0.039(4) 0.039(4) 0.010(3) 0.014(3) -0.009(3)
C60' 0.031(7) 0.035(7) 0.026(5) 0.000(5) 0.010(4) 0.017(5)
C61' 0.031(7) 0.035(7) 0.026(5) 0.000(5) 0.010(4) 0.017(5)
C60B 0.031(7) 0.035(7) 0.026(5) 0.000(5) 0.010(4) 0.017(5)
C61B 0.031(7) 0.035(7) 0.026(5) 0.000(5) 0.010(4) 0.017(5)

loop_
_atom_type_symbol
_atom_type_description
_atom_type_scat_dispersion_real
_atom_type_scat_dispersion_imag
_atom_type_scat_source
C C 0.0033 0.0016 'International Tables Vol C Tables 4.2.6.8 and 6.1.1.4'
H H 0 0 'International Tables Vol C Tables 4.2.6.8 and 6.1.1.4'
Au Au -2.0133 8.8022 'International Tables Vol C Tables 4.2.6.8 and 6.1.1.4'
F F 0.0171 0.0103 'International Tables Vol C Tables 4.2.6.8 and 6.1.1.4'
Mn Mn 0.3368 0.7283 'International Tables Vol C Tables 4.2.6.8 and 6.1.1.4'
N N 0.0061 0.0033 'International Tables Vol C Tables 4.2.6.8 and 6.1.1.4'
O O 0.0106 0.006 'International Tables Vol C Tables 4.2.6.8 and 6.1.1.4'
P P 0.1023 0.0942 'International Tables Vol C Tables 4.2.6.8 and 6.1.1.4'
Cl Cl 0.1484 0.1585 'International Tables Vol C Tables 4.2.6.8 and 6.1.1.4'

loop_
_geom_angle_atom_site_label_1
_geom_angle_atom_site_label_2
_geom_angle_atom_site_label_3
_geom_angle
_geom_angle_site_symmetry_1
_geom_angle_site_symmetry_3
_geom_angle_publ_flag
F6W P1W F2W 97.2(4) . . ?
F6W P1W F4W 92.4(4) . . ?
F2W P1W F4W 170.2(4) . . ?
F6W P1W F1W 88.7(3) . . ?
F2W P1W F1W 89.6(3) . . ?
F4W P1W F1W 88.5(3) . . ?
F6W P1W F3W 91.0(3) . . ?
F2W P1W F3W 89.6(3) . . ?
F4W P1W F3W 92.4(3) . . ?
F1W P1W F3W 179.1(4) . . ?
F6W P1W F5W 175.4(4) . . ?
F2W P1W F5W 87.3(3) . . ?
F4W P1W F5W 83.1(3) . . ?
F1W P1W F5W 90.3(3) . . ?
F3W P1W F5W 90.1(3) . . ?
F4WB P2W F1WA 113.7(9) . . ?
F4WB P2W F4WA 152.2(9) . . ?
F1WA P2W F4WA 92.9(5) . . ?
F4WB P2W F1WB 111.0(10) . . ?
F1WA P2W F1WB 135.3(8) . . ?
F4WB P2W F8W 96.7(9) . . ?
F1WA P2W F8W 91.2(5) . . ?
F4WA P2W F8W 90.7(4) . . ?
F1WB P2W F8W 86.3(7) . . ?
F4WB P2W F7W 84.4(9) . . ?
F1WA P2W F7W 89.2(5) . . ?
F4WA P2W F7W 87.9(4) . . ?
F1WB P2W F7W 92.5(7) . . ?
F8W P2W F7W 178.6(4) . . ?
F4WB P2W F2WA 61.6(8) . . ?
F1WA P2W F2WA 175.0(5) . . ?
F4WA P2W F2WA 91.5(4) . . ?
F1WB P2W F2WA 49.3(7) . . ?
F8W P2W F2WA 91.1(4) . . ?
F7W P2W F2WA 88.7(4) . . ?
F1WA P2W F3WA 87.6(4) . . ?
F4WA P2W F3WA 178.8(5) . . ?
F1WB P2W F3WA 136.9(8) . . ?
F8W P2W F3WA 90.4(4) . . ?
F7W P2W F3WA 91.0(4) . . ?
F2WA P2W F3WA 87.9(4) . . ?
F4WB P2W F2WB 98.1(10) . . ?
F4WA P2W F2WB 108.5(8) . . ?
F1WB P2W F2WB 150.9(11) . . ?
F8W P2W F2WB 91.7(9) . . ?
F7W P2W F2WB 88.9(9) . . ?
F2WA P2W F2WB 159.8(8) . . ?
F3WA P2W F2WB 72.1(8) . . ?
F4WB P2W F3WB 173.4(10) . . ?
F1WA P2W F3WB 59.7(7) . . ?
F1WB P2W F3WB 75.6(8) . . ?
F8W P2W F3WB 84.2(6) . . ?
F7W P2W F3WB 94.8(6) . . ?
F2WA P2W F3WB 125.0(6) . . ?
F3WA P2W F3WB 146.7(6) . . ?
F2WB P2W F3WB 75.3(9) . . ?
Cl5W C4W Cl6W 116.2(12) . . ?
Cl5W C4W H4W1 108.2 . . ?
Cl6W C4W H4W1 108.2 . . ?
Cl5W C4W H4W2 108.2 . . ?
Cl6W C4W H4W2 108.2 . . ?
H4W1 C4W H4W2 107.4 . . ?
Cl8W C7W Cl9W 109.6(5) . . ?
Cl8W C7W H7W1 109.8 . . ?
Cl9W C7W H7W1 109.8 . . ?
Cl8W C7W H7W2 109.8 . . ?
Cl9W C7W H7W2 109.8 . . ?
H7W1 C7W H7W2 108.2 . . ?
C56 Mn1 C55 86.5(3) . . ?
C56 Mn1 C54 86.0(4) . . ?
C55 Mn1 C54 96.5(3) . . ?
C56 Mn1 N3 174.3(3) . . ?
C55 Mn1 N3 91.9(3) . . ?
C54 Mn1 N3 88.8(3) . . ?
C56 Mn1 P2 93.6(3) . . ?
C55 Mn1 P2 87.0(2) . . ?
C54 Mn1 P2 176.5(3) . . ?
N3 Mn1 P2 91.78(18) . . ?
C56 Mn1 P3 88.0(3) . . ?
C55 Mn1 P3 169.2(2) . . ?
C54 Mn1 P3 92.4(3) . . ?
N3 Mn1 P3 94.42(18) . . ?
P2 Mn1 P3 84.17(8) . . ?
C2 Au1 P1 174.9(2) . . ?
C42A P1 C51 104.2(12) . . ?
C42A P1 C36B 100.6(12) . . ?
C51 P1 C36B 106.5(6) . . ?
C42A P1 C36A 105.0(10) . . ?
C51 P1 C36A 106.7(6) . . ?
C51 P1 C42B 103.7(11) . . ?
C36B P1 C42B 107.7(10) . . ?
C36A P1 C42B 112.1(12) . . ?
C42A P1 Au1 116.1(8) . . ?
C51 P1 Au1 111.7(3) . . ?
C36B P1 Au1 116.3(7) . . ?
C36A P1 Au1 112.3(7) . . ?
C42B P1 Au1 110.0(7) . . ?
C12 P2 C18 105.5(4) . . ?
C12 P2 C60 108.8(4) . . ?
C18 P2 C60 101.7(4) . . ?
C12 P2 Mn1 113.9(2) . . ?
C18 P2 Mn1 117.5(3) . . ?
C60 P2 Mn1 108.5(3) . . ?
C24 P3 C30 101.0(4) . . ?
C24 P3 C61 107.3(4) . . ?
C30 P3 C61 103.1(4) . . ?
C24 P3 Mn1 110.7(3) . . ?
C30 P3 Mn1 123.5(3) . . ?
C61 P3 Mn1 110.0(3) . . ?
C2 N1 C5 108.6(6) . . ?
C2 N1 C6 125.7(6) . . ?
C5 N1 C6 125.7(6) . . ?
N3 C2 N1 107.8(6) . . ?
N3 C2 Au1 129.9(6) . . ?
N1 C2 Au1 121.9(5) . . ?
C2 N3 C4 106.9(6) . . ?
C2 N3 Mn1 125.1(5) . . ?
C4 N3 Mn1 127.8(5) . . ?
C5 C4 N3 110.4(7) . . ?
C5 C4 H4 124.8 . . ?
N3 C4 H4 124.8 . . ?
C4 C5 N1 106.2(7) . . ?
C4 C5 H5 126.9 . . ?
N1 C5 H5 126.9 . . ?
C11 C6 C7 121.1(8) . . ?
C11 C6 N1 119.9(7) . . ?
C7 C6 N1 119.0(7) . . ?
C8 C7 C6 117.5(8) . . ?
C8 C7 H7 121.2 . . ?
C6 C7 H7 121.2 . . ?
C9 C8 C7 122.1(8) . . ?
C9 C8 H8 118.9 . . ?
C7 C8 H8 118.9 . . ?
C10 C9 C8 118.0(8) . . ?
C10 C9 H9 121.0 . . ?
C8 C9 H9 121.0 . . ?
C9 C10 C11 122.0(8) . . ?
C9 C10 H10 119.0 . . ?
C11 C10 H10 119.0 . . ?
C6 C11 C10 119.2(8) . . ?
C6 C11 H11 120.4 . . ?
C10 C11 H11 120.4 . . ?
C13 C12 C17 117.3(8) . . ?
C13 C12 P2 123.2(6) . . ?
C17 C12 P2 119.3(6) . . ?
C14 C13 C12 120.5(8) . . ?
C14 C13 H13 119.8 . . ?
C12 C13 H13 119.8 . . ?
C13 C14 C15 120.5(8) . . ?
C13 C14 H14 119.7 . . ?
C15 C14 H14 119.7 . . ?
C16 C15 C14 120.0(8) . . ?
C16 C15 H15 120.0 . . ?
C14 C15 H15 120.0 . . ?
C15 C16 C17 119.9(8) . . ?
C15 C16 H16 120.0 . . ?
C17 C16 H16 120.0 . . ?
C16 C17 C12 121.8(7) . . ?
C16 C17 H17 119.1 . . ?
C12 C17 H17 119.1 . . ?
C23 C18 C19 118.1(7) . . ?
C23 C18 P2 123.5(6) . . ?
C19 C18 P2 118.4(6) . . ?
C20 C19 C18 120.4(9) . . ?
C20 C19 H19 119.8 . . ?
C18 C19 H19 119.8 . . ?
C21 C20 C19 120.4(9) . . ?
C21 C20 H20 119.8 . . ?
C19 C20 H20 119.8 . . ?
C20 C21 C22 118.8(9) . . ?
C20 C21 H21 120.6 . . ?
C22 C21 H21 120.6 . . ?
C21 C22 C23 122.4(8) . . ?
C21 C22 H22 118.8 . . ?
C23 C22 H22 118.8 . . ?
C22 C23 C18 119.8(8) . . ?
C22 C23 H23 120.1 . . ?
C18 C23 H23 120.1 . . ?
C25 C24 C29 119.3(8) . . ?
C25 C24 P3 123.1(7) . . ?
C29 C24 P3 117.3(6) . . ?
C26 C25 C24 121.0(8) . . ?
C26 C25 H25 119.5 . . ?
C24 C25 H25 119.5 . . ?
C27 C26 C25 118.9(8) . . ?
C27 C26 H26 120.6 . . ?
C25 C26 H26 120.6 . . ?
C26 C27 C28 123.0(9) . . ?
C26 C27 H27 118.5 . . ?
C28 C27 H27 118.5 . . ?
C29 C28 C27 117.9(9) . . ?
C29 C28 H28 121.1 . . ?
C27 C28 H28 121.1 . . ?
C28 C29 C24 120.0(8) . . ?
C28 C29 H29 120.0 . . ?
C24 C29 H29 120.0 . . ?
C35 C30 C31 119.0(8) . . ?
C35 C30 P3 121.8(6) . . ?
C31 C30 P3 118.9(6) . . ?
C32 C31 C30 121.4(8) . . ?
C32 C31 H31 119.3 . . ?
C30 C31 H31 119.3 . . ?
C31 C32 C33 118.6(9) . . ?
C31 C32 H32 120.7 . . ?
C33 C32 H32 120.7 . . ?
C34 C33 C32 120.6(8) . . ?
C34 C33 H33 119.7 . . ?
C32 C33 H33 119.7 . . ?
C33 C34 C35 121.1(8) . . ?
C33 C34 H34 119.4 . . ?
C35 C34 H34 119.4 . . ?
C34 C35 C30 119.2(8) . . ?
C34 C35 H35 120.4 . . ?
C30 C35 H35 120.4 . . ?
C37A C36A C41A 119.0(15) . . ?
C37A C36A P1 122.4(13) . . ?
C41A C36A P1 117.2(12) . . ?
C36A C37A C38A 121.1(14) . . ?
C36A C37A H37A 119.5 . . ?
C38A C37A H37A 119.5 . . ?
C39A C38A C37A 122.4(14) . . ?
C39A C38A H38A 118.8 . . ?
C37A C38A H38A 118.8 . . ?
C38A C39A C40A 114.8(14) . . ?
C38A C39A H39A 122.6 . . ?
C40A C39A H39A 122.6 . . ?
C41A C40A C39A 121.6(14) . . ?
C41A C40A H40A 119.2 . . ?
C39A C40A H40A 119.2 . . ?
C40A C41A C36A 116.4(13) . . ?
C40A C41A H41A 121.8 . . ?
C36A C41A H41A 121.8 . . ?
C47A C42A C43A 121.0(14) . . ?
C47A C42A P1 118.4(12) . . ?
C43A C42A P1 120.5(13) . . ?
C44A C43A C42A 117.6(15) . . ?
C44A C43A H43A 121.2 . . ?
C42A C43A H43A 121.2 . . ?
C45A C44A C43A 121.6(14) . . ?
C45A C44A H44A 119.2 . . ?
C43A C44A H44A 119.2 . . ?
C44A C45A C46A 120.1(15) . . ?
C44A C45A H45A 119.9 . . ?
C46A C45A H45A 119.9 . . ?
C47A C46A C45A 119.5(16) . . ?
C47A C46A H46A 120.3 . . ?
C45A C46A H46A 120.3 . . ?
C42A C47A C46A 120.1(14) . . ?
C42A C47A H47A 119.9 . . ?
C46A C47A H47A 119.9 . . ?
C49A C48A C53 120.6(15) . . ?
C49A C48A H48A 119.7 . . ?
C53 C48A H48A 119.7 . . ?
C48A C49A C50A 120.7(16) . . ?
C48A C49A H49A 119.7 . . ?
C50A C49A H49A 119.7 . . ?
C49A C50A C51 120.6(15) . . ?
C49A C50A H50A 119.7 . . ?
C51 C50A H50A 119.7 . . ?
C37B C36B C41B 119.0(14) . . ?
C37B C36B P1 119.4(12) . . ?
C41B C36B P1 120.2(13) . . ?
C36B C37B C38B 124.0(14) . . ?
C36B C37B H37B 118.0 . . ?
C38B C37B H37B 118.0 . . ?
C39B C38B C37B 117.3(14) . . ?
C39B C38B H38B 121.4 . . ?
C37B C38B H38B 121.4 . . ?
C38B C39B C40B 121.8(14) . . ?
C38B C39B H39B 119.1 . . ?
C40B C39B H39B 119.1 . . ?
C41B C40B C39B 118.5(14) . . ?
C41B C40B H40B 120.7 . . ?
C39B C40B H40B 120.7 . . ?
C40B C41B C36B 116.4(13) . . ?
C40B C41B H41B 121.8 . . ?
C36B C41B H41B 121.8 . . ?
C47B C42B C43B 118.4(14) . . ?
C47B C42B P1 118.6(12) . . ?
C43B C42B P1 122.8(12) . . ?
C44B C43B C42B 121.0(15) . . ?
C44B C43B H43B 119.5 . . ?
C42B C43B H43B 119.5 . . ?
C45B C44B C43B 119.9(14) . . ?
C45B C44B H44B 120.1 . . ?
C43B C44B H44B 120.1 . . ?
C44B C45B C46B 120.4(15) . . ?
C44B C45B H45B 119.8 . . ?
C46B C45B H45B 119.8 . . ?
C47B C46B C45B 120.6(15) . . ?
C47B C46B H46B 119.7 . . ?
C45B C46B H46B 119.7 . . ?
C42B C47B C46B 119.7(14) . . ?
C42B C47B H47B 120.1 . . ?
C46B C47B H47B 120.1 . . ?
C49B C48B C53 121.2(16) . . ?
C49B C48B H48B 119.4 . . ?
C53 C48B H48B 119.4 . . ?
C48B C49B C50B 119.9(16) . . ?
C48B C49B H49B 120.0 . . ?
C50B C49B H49B 120.0 . . ?
C51 C50B C49B 120.3(16) . . ?
C51 C50B H50B 119.8 . . ?
C49B C50B H50B 119.8 . . ?
C50B C51 C52 118.3(10) . . ?
C52 C51 C50A 118.4(9) . . ?
C50B C51 P1 118.2(9) . . ?
C52 C51 P1 121.9(6) . . ?
C50A C51 P1 119.1(8) . . ?
C51 C52 C53 121.6(8) . . ?
C51 C52 H52 119.2 . . ?
C53 C52 H52 119.2 . . ?
C48B C53 C52 117.0(10) . . ?
C52 C53 C48A 117.0(10) . . ?
C48B C53 H53 116.8 . . ?
C52 C53 H53 121.5 . . ?
C48A C53 H53 121.5 . . ?
O57 C54 Mn1 174.2(8) . . ?
O58 C55 Mn1 172.3(7) . . ?
O59 C56 Mn1 175.1(8) . . ?
C61 C60 P2 112.3(5) . . ?
C61 C60 H60A 109.2 . . ?
P2 C60 H60A 109.2 . . ?
C61 C60 H60B 109.2 . . ?
P2 C60 H60B 109.2 . . ?
H60A C60 H60B 107.9 . . ?
C60 C61 P3 109.5(6) . . ?
C60 C61 H61A 109.8 . . ?
P3 C61 H61A 109.8 . . ?
C60 C61 H61B 109.8 . . ?
P3 C61 H61B 109.8 . . ?
H61A C61 H61B 108.2 . . ?
C2' Au1' P1' 177.5(2) . . ?
C56' Mn1' C54' 89.6(3) . . ?
C56' Mn1' C55' 88.0(4) . . ?
C54' Mn1' C55' 91.9(3) . . ?
C56' Mn1' N3' 178.4(3) . . ?
C54' Mn1' N3' 92.0(3) . . ?
C55' Mn1' N3' 91.9(3) . . ?
C56' Mn1' P2'B 93.2(3) . . ?
C54' Mn1' P2'B 172.9(3) . . ?
C55' Mn1' P2'B 94.7(3) . . ?
N3' Mn1' P2'B 85.2(2) . . ?
C56' Mn1' P3'A 88.2(5) . . ?
C54' Mn1' P3'A 92.5(4) . . ?
C55' Mn1' P3'A 174.1(5) . . ?
N3' Mn1' P3'A 91.8(5) . . ?
P2'B Mn1' P3'A 81.0(3) . . ?
C56' Mn1' P3'B 86.2(4) . . ?
C54' Mn1' P3'B 88.3(3) . . ?
C55' Mn1' P3'B 174.1(4) . . ?
N3' Mn1' P3'B 94.0(3) . . ?
P2'B Mn1' P3'B 85.3(2) . . ?
P3'A Mn1' P3'B 4.7(4) . . ?
C56' Mn1' P2'A 82.1(3) . . ?
C54' Mn1' P2'A 171.0(3) . . ?
C55' Mn1' P2'A 91.2(3) . . ?
N3' Mn1' P2'A 96.3(2) . . ?
P2'B Mn1' P2'A 11.56(16) . . ?
P3'A Mn1' P2'A 83.8(3) . . ?
P3'B Mn1' P2'A 87.7(3) . . ?
C36' P1' C42' 105.4(4) . . ?
C36' P1' C48' 104.0(4) . . ?
C42' P1' C48' 107.8(4) . . ?
C36' P1' Au1' 113.8(3) . . ?
C42' P1' Au1' 112.4(3) . . ?
C48' P1' Au1' 112.8(3) . . ?
C2' N1' C5' 109.7(6) . . ?
C2' N1' C6' 125.0(6) . . ?
C5' N1' C6' 125.0(6) . . ?
N3' C2' N1' 108.5(6) . . ?
N3' C2' Au1' 129.8(6) . . ?
N1' C2' Au1' 121.6(5) . . ?
C2' N3' C4' 106.1(6) . . ?
C2' N3' Mn1' 127.4(5) . . ?
C4' N3' Mn1' 126.5(5) . . ?
C5' C4' N3' 110.5(7) . . ?
C5' C4' H4' 124.8 . . ?
N3' C4' H4' 124.8 . . ?
C4' C5' N1' 105.2(7) . . ?
C4' C5' H5' 127.4 . . ?
N1' C5' H5' 127.4 . . ?
C7' C6' C11' 120.9(9) . . ?
C7' C6' N1' 121.5(8) . . ?
C11' C6' N1' 117.6(8) . . ?
C6' C7' C8' 118.7(10) . . ?
C6' C7' H7' 120.7 . . ?
C8' C7' H7' 120.7 . . ?
C9' C8' C7' 117.5(10) . . ?
C9' C8' H8' 121.2 . . ?
C7' C8' H8' 121.2 . . ?
C8' C9' C10' 125.9(11) . . ?
C8' C9' H9' 117.0 . . ?
C10' C9' H9' 117.0 . . ?
C9' C10' C11' 116.3(11) . . ?
C9' C10' H10' 121.9 . . ?
C11' C10' H10' 121.9 . . ?
C6' C11' C10' 120.7(10) . . ?
C6' C11' H11' 119.7 . . ?
C10' C11' H11' 119.7 . . ?
C18' P2'A C12' 103.3(10) . . ?
C18' P2'A C61B 98.6(9) . . ?
C12' P2'A C61B 108.9(9) . . ?
C18' P2'A Mn1' 120.3(7) . . ?
C12' P2'A Mn1' 115.8(6) . . ?
C61B P2'A Mn1' 108.3(7) . . ?
C24' P3'A C30' 101.7(9) . . ?
C24' P3'A C60B 102.3(13) . . ?
C30' P3'A C60B 103.5(11) . . ?
C24' P3'A Mn1' 116.7(9) . . ?
C30' P3'A Mn1' 120.3(8) . . ?
C60B P3'A Mn1' 110.1(11) . . ?
C13' C12' C17' 123.6(15) . . ?
C13' C12' P2'A 115.5(12) . . ?
C17' C12' P2'A 120.9(12) . . ?
C12' C13' C14' 117.8(15) . . ?
C12' C13' H13' 121.1 . . ?
C14' C13' H13' 121.1 . . ?
C15' C14' C13' 120.4(16) . . ?
C15' C14' H14' 119.8 . . ?
C13' C14' H14' 119.8 . . ?
C16' C15' C14' 119.7(15) . . ?
C16' C15' H15' 120.2 . . ?
C14' C15' H15' 120.2 . . ?
C15' C16' C17' 121.2(15) . . ?
C15' C16' H16' 119.4 . . ?
C17' C16' H16' 119.4 . . ?
C16' C17' C12' 116.9(15) . . ?
C16' C17' H17' 121.5 . . ?
C12' C17' H17' 121.5 . . ?
C19' C18' C23' 117.7(15) . . ?
C19' C18' P2'A 120.5(12) . . ?
C23' C18' P2'A 121.8(12) . . ?
C20' C19' C18' 120.7(14) . . ?
C20' C19' H19' 119.7 . . ?
C18' C19' H19' 119.7 . . ?
C19' C20' C21' 123.0(16) . . ?
C19' C20' H20' 118.5 . . ?
C21' C20' H20' 118.5 . . ?
C22' C21' C20' 115.8(16) . . ?
C22' C21' H21' 122.1 . . ?
C20' C21' H21' 122.1 . . ?
C21' C22' C23' 125.0(15) . . ?
C21' C22' H22' 117.5 . . ?
C23' C22' H22' 117.5 . . ?
C22' C23' C18' 117.8(16) . . ?
C22' C23' H23' 121.1 . . ?
C18' C23' H23' 121.1 . . ?
C25' C24' C29' 118.3(15) . . ?
C25' C24' P3'A 124.3(14) . . ?
C29' C24' P3'A 117.3(12) . . ?
C24' C25' C26' 121.5(17) . . ?
C24' C25' H25' 119.2 . . ?
C26' C25' H25' 119.2 . . ?
C25' C26' C27' 118.0(16) . . ?
C25' C26' H26' 121.0 . . ?
C27' C26' H26' 121.0 . . ?
C28' C27' C26' 120.3(16) . . ?
C28' C27' H27' 119.8 . . ?
C26' C27' H27' 119.8 . . ?
C27' C28' C29' 120.4(17) . . ?
C27' C28' H28' 119.8 . . ?
C29' C28' H28' 119.8 . . ?
C28' C29' C24' 120.5(15) . . ?
C28' C29' H29' 119.7 . . ?
C24' C29' H29' 119.7 . . ?
C12B P2'B C18B 102.3(7) . . ?
C12B P2'B C61' 106.0(7) . . ?
C18B P2'B C61' 106.1(7) . . ?
C12B P2'B Mn1' 120.4(4) . . ?
C18B P2'B Mn1' 112.5(5) . . ?
C61' P2'B Mn1' 108.5(5) . . ?
C60' P3'B C30' 109.7(8) . . ?
C60' P3'B C24B 103.3(9) . . ?
C30' P3'B C24B 100.9(6) . . ?
C60' P3'B Mn1' 106.3(8) . . ?
C30' P3'B Mn1' 119.6(6) . . ?
C24B P3'B Mn1' 116.0(6) . . ?
C13B C12B C17B 121.1(12) . . ?
C13B C12B P2'B 119.8(9) . . ?
C17B C12B P2'B 119.1(9) . . ?
C12B C13B C14B 119.6(11) . . ?
C12B C13B H13B 120.2 . . ?
C14B C13B H13B 120.2 . . ?
C15B C14B C13B 120.5(13) . . ?
C15B C14B H14B 119.8 . . ?
C13B C14B H14B 119.8 . . ?
C14B C15B C16B 119.8(12) . . ?
C14B C15B H15B 120.1 . . ?
C16B C15B H15B 120.1 . . ?
C15B C16B C17B 121.1(12) . . ?
C15B C16B H16B 119.5 . . ?
C17B C16B H16B 119.5 . . ?
C12B C17B C16B 117.9(12) . . ?
C12B C17B H17B 121.1 . . ?
C16B C17B H17B 121.1 . . ?
C19B C18B C23B 118.2(11) . . ?
C19B C18B P2'B 120.2(9) . . ?
C23B C18B P2'B 121.4(10) . . ?
C20B C19B C18B 120.9(11) . . ?
C20B C19B H19B 119.5 . . ?
C18B C19B H19B 119.5 . . ?
C19B C20B C21B 120.7(13) . . ?
C19B C20B H20B 119.7 . . ?
C21B C20B H20B 119.7 . . ?
C22B C21B C20B 118.6(13) . . ?
C22B C21B H21B 120.7 . . ?
C20B C21B H21B 120.7 . . ?
C21B C22B C23B 123.2(12) . . ?
C21B C22B H22B 118.4 . . ?
C23B C22B H22B 118.4 . . ?
C22B C23B C18B 118.2(12) . . ?
C22B C23B H23B 120.9 . . ?
C18B C23B H23B 120.9 . . ?
C25B C24B C29B 118.7(11) . . ?
C25B C24B P3'B 123.6(11) . . ?
C29B C24B P3'B 117.7(8) . . ?
C24B C25B C26B 123.8(13) . . ?
C24B C25B H25B 118.1 . . ?
C26B C25B H25B 118.1 . . ?
C25B C26B C27B 114.6(13) . . ?
C25B C26B H26B 122.7 . . ?
C27B C26B H26B 122.7 . . ?
C28B C27B C26B 124.2(13) . . ?
C28B C27B H27B 117.9 . . ?
C26B C27B H27B 117.9 . . ?
C27B C28B C29B 119.5(11) . . ?
C27B C28B H28B 120.2 . . ?
C29B C28B H28B 120.2 . . ?
C28B C29B C24B 119.0(8) . . ?
C28B C29B H29B 120.5 . . ?
C24B C29B H29B 120.5 . . ?
C31' C30' P3'A 119.6(5) . . ?
C35' C30' P3'A 120.2(7) . . ?
C31' C30' P3'B 122.1(4) . . ?
C35' C30' P3'B 117.6(6) . . ?
C32' C31' H31' 120.1 . . ?
C30' C31' H31' 120.3 . . ?
C31' C32' H32' 119.5 . . ?
C33' C32' H32' 119.5 . . ?
C32' C33' C34' 119.8(8) . . ?
C32' C33' H33' 120.1 . . ?
C34' C33' H33' 120.1 . . ?
C35' C34' C33' 119.2(8) . . ?
C35' C34' H34' 120.4 . . ?
C33' C34' H34' 120.4 . . ?
C34' C35' H35' 119.8 . . ?
C30' C35' H35' 119.8 . . ?
C41' C36' C37' 117.9(9) . . ?
C41' C36' P1' 123.8(7) . . ?
C37' C36' P1' 118.2(7) . . ?
C38' C37' C36' 120.6(10) . . ?
C38' C37' H37' 119.7 . . ?
C36' C37' H37' 119.7 . . ?
C37' C38' C39' 120.2(10) . . ?
C37' C38' H38' 119.9 . . ?
C39' C38' H38' 119.9 . . ?
C40' C39' C38' 121.2(10) . . ?
C40' C39' H39' 119.4 . . ?
C38' C39' H39' 119.4 . . ?
C39' C40' C41' 117.9(10) . . ?
C39' C40' H40' 121.0 . . ?
C41' C40' H40' 121.0 . . ?
C36' C41' C40' 122.2(9) . . ?
C36' C41' H41' 118.9 . . ?
C40' C41' H41' 118.9 . . ?
C43' C42' C47' 119.0(7) . . ?
C43' C42' P1' 119.7(6) . . ?
C47' C42' P1' 121.3(6) . . ?
C44' C43' C42' 120.5(8) . . ?
C44' C43' H43' 119.7 . . ?
C42' C43' H43' 119.7 . . ?
C45' C44' C43' 120.6(8) . . ?
C45' C44' H44' 119.7 . . ?
C43' C44' H44' 119.7 . . ?
C44' C45' C46' 120.7(8) . . ?
C44' C45' H45' 119.7 . . ?
C46' C45' H45' 119.7 . . ?
C45' C46' C47' 119.7(8) . . ?
C45' C46' H46' 120.1 . . ?
C47' C46' H46' 120.1 . . ?
C42' C47' C46' 119.5(8) . . ?
C42' C47' H47' 120.3 . . ?
C46' C47' H47' 120.3 . . ?
C49' C48' C53' 119.7(8) . . ?
C49' C48' P1' 117.8(7) . . ?
C53' C48' P1' 122.4(7) . . ?
C48' C49' C50' 119.7(9) . . ?
C48' C49' H49' 120.1 . . ?
C50' C49' H49' 120.1 . . ?
C51' C50' C49' 119.9(10) . . ?
C51' C50' H50' 120.1 . . ?
C49' C50' H50' 120.1 . . ?
C52' C51' C50' 120.7(10) . . ?
C52' C51' H51' 119.6 . . ?
C50' C51' H51' 119.6 . . ?
C51' C52' C53' 121.8(10) . . ?
C51' C52' H52' 119.1 . . ?
C53' C52' H52' 119.1 . . ?
C48' C53' C52' 118.1(10) . . ?
C48' C53' H53' 120.9 . . ?
C52' C53' H53' 120.9 . . ?
O57' C54' Mn1' 172.5(7) . . ?
O58' C55' Mn1' 174.8(7) . . ?
O59' C56' Mn1' 178.4(7) . . ?
C61' C60' P3'B 109.1(12) . . ?
C61' C60' H60C 109.9 . . ?
P3'B C60' H60C 109.9 . . ?
C61' C60' H60D 109.9 . . ?
P3'B C60' H60D 109.9 . . ?
H60C C60' H60D 108.3 . . ?
C60' C61' P2'B 110.9(11) . . ?
C60' C61' H61E 109.5 . . ?
P2'B C61' H61E 109.5 . . ?
C60' C61' H61F 109.5 . . ?
P2'B C61' H61F 109.5 . . ?
H61E C61' H61F 108.0 . . ?
C61B C60B P3'A 110.7(17) . . ?
C61B C60B H60E 109.5 . . ?
P3'A C60B H60E 109.5 . . ?
C61B C60B H60F 109.5 . . ?
P3'A C60B H60F 109.5 . . ?
H60E C60B H60F 108.1 . . ?
C60B C61B P2'A 111.3(16) . . ?
C60B C61B H61C 109.4 . . ?
P2'A C61B H61C 109.4 . . ?
C60B C61B H61D 109.4 . . ?
P2'A C61B H61D 109.4 . . ?
H61C C61B H61D 108.0 . . ?

loop_
_geom_bond_atom_site_label_1
_geom_bond_atom_site_label_2
_geom_bond_distance
_geom_bond_site_symmetry_2
_geom_bond_publ_flag
P1W F6W 1.514(7) . ?
P1W F2W 1.552(6) . ?
P1W F4W 1.562(6) . ?
P1W F1W 1.604(6) . ?
P1W F3W 1.608(6) . ?
P1W F5W 1.671(7) . ?
P2W F4WB 1.366(18) . ?
P2W F1WA 1.553(10) . ?
P2W F4WA 1.557(9) . ?
P2W F1WB 1.601(17) . ?
P2W F8W 1.605(6) . ?
P2W F7W 1.614(6) . ?
P2W F2WA 1.641(8) . ?
P2W F3WA 1.674(9) . ?
P2W F2WB 1.712(19) . ?
P2W F3WB 1.857(19) . ?
C4W Cl5W 1.61(2) . ?
C4W Cl6W 1.65(2) . ?
C4W H4W1 0.9900 . ?
C4W H4W2 0.9900 . ?
C7W Cl8W 1.749(11) . ?
C7W Cl9W 1.770(11) . ?
C7W H7W1 0.9900 . ?
C7W H7W2 0.9900 . ?
Mn1 C56 1.802(9) . ?
Mn1 C55 1.829(8) . ?
Mn1 C54 1.843(9) . ?
Mn1 N3 2.101(6) . ?
Mn1 P2 2.319(2) . ?
Mn1 P3 2.329(2) . ?
Au1 C2 2.038(7) . ?
Au1 P1 2.2922(19) . ?
P1 C42A 1.758(18) . ?
P1 C51 1.814(8) . ?
P1 C36B 1.815(17) . ?
P1 C36A 1.823(16) . ?
P1 C42B 1.852(18) . ?
P2 C12 1.816(8) . ?
P2 C18 1.824(8) . ?
P2 C60 1.834(8) . ?
P3 C24 1.821(8) . ?
P3 C30 1.824(8) . ?
P3 C61 1.854(8) . ?
N1 C2 1.372(9) . ?
N1 C5 1.380(9) . ?
N1 C6 1.421(9) . ?
C2 N3 1.334(9) . ?
N3 C4 1.387(9) . ?
C4 C5 1.318(10) . ?
C4 H4 0.9500 . ?
C5 H5 0.9500 . ?
C6 C11 1.365(11) . ?
C6 C7 1.394(10) . ?
C7 C8 1.394(11) . ?
C7 H7 0.9500 . ?
C8 C9 1.378(12) . ?
C8 H8 0.9500 . ?
C9 C10 1.365(12) . ?
C9 H9 0.9500 . ?
C10 C11 1.382(11) . ?
C10 H10 0.9500 . ?
C11 H11 0.9500 . ?
C12 C13 1.388(11) . ?
C12 C17 1.391(10) . ?
C13 C14 1.375(11) . ?
C13 H13 0.9500 . ?
C14 C15 1.384(11) . ?
C14 H14 0.9500 . ?
C15 C16 1.345(11) . ?
C15 H15 0.9500 . ?
C16 C17 1.378(11) . ?
C16 H16 0.9500 . ?
C17 H17 0.9500 . ?
C18 C23 1.388(11) . ?
C18 C19 1.428(11) . ?
C19 C20 1.400(12) . ?
C19 H19 0.9500 . ?
C20 C21 1.374(13) . ?
C20 H20 0.9500 . ?
C21 C22 1.384(12) . ?
C21 H21 0.9500 . ?
C22 C23 1.387(11) . ?
C22 H22 0.9500 . ?
C23 H23 0.9500 . ?
C24 C25 1.400(11) . ?
C24 C29 1.414(11) . ?
C25 C26 1.388(12) . ?
C25 H25 0.9500 . ?
C26 C27 1.339(12) . ?
C26 H26 0.9500 . ?
C27 C28 1.429(12) . ?
C27 H27 0.9500 . ?
C28 C29 1.380(12) . ?
C28 H28 0.9500 . ?
C29 H29 0.9500 . ?
C30 C35 1.391(11) . ?
C30 C31 1.403(11) . ?
C31 C32 1.371(11) . ?
C31 H31 0.9500 . ?
C32 C33 1.394(12) . ?
C32 H32 0.9500 . ?
C33 C34 1.367(12) . ?
C33 H33 0.9500 . ?
C34 C35 1.386(12) . ?
C34 H34 0.9500 . ?
C35 H35 0.9500 . ?
C36A C37A 1.324(16) . ?
C36A C41A 1.429(18) . ?
C37A C38A 1.394(16) . ?
C37A H37A 0.9500 . ?
C38A C39A 1.334(16) . ?
C38A H38A 0.9500 . ?
C39A C40A 1.428(16) . ?
C39A H39A 0.9500 . ?
C40A C41A 1.400(17) . ?
C40A H40A 0.9500 . ?
C41A H41A 0.9500 . ?
C42A C47A 1.355(16) . ?
C42A C43A 1.414(15) . ?
C43A C44A 1.376(18) . ?
C43A H43A 0.9500 . ?
C44A C45A 1.359(19) . ?
C44A H44A 0.9500 . ?
C45A C46A 1.389(18) . ?
C45A H45A 0.9500 . ?
C46A C47A 1.379(16) . ?
C46A H46A 0.9500 . ?
C47A H47A 0.9500 . ?
C48A C49A 1.333(15) . ?
C48A C53 1.46(2) . ?
C48A H48A 0.9500 . ?
C49A C50A 1.385(15) . ?
C49A H49A 0.9500 . ?
C50A C51 1.42(2) . ?
C50A H50A 0.9500 . ?
C36B C37B 1.330(16) . ?
C36B C41B 1.458(18) . ?
C37B C38B 1.402(16) . ?
C37B H37B 0.9500 . ?
C38B C39B 1.319(16) . ?
C38B H38B 0.9500 . ?
C39B C40B 1.438(16) . ?
C39B H39B 0.9500 . ?
C40B C41B 1.416(17) . ?
C40B H40B 0.9500 . ?
C41B H41B 0.9500 . ?
C42B C47B 1.382(16) . ?
C42B C43B 1.411(15) . ?
C43B C44B 1.380(18) . ?
C43B H43B 0.9500 . ?
C44B C45B 1.352(19) . ?
C44B H44B 0.9500 . ?
C45B C46B 1.389(18) . ?
C45B H45B 0.9500 . ?
C46B C47B 1.387(16) . ?
C46B H46B 0.9500 . ?
C47B H47B 0.9500 . ?
C48B C49B 1.339(15) . ?
C48B C53 1.37(2) . ?
C48B H48B 0.9500 . ?
C49B C50B 1.392(16) . ?
C49B H49B 0.9500 . ?
C50B C51 1.35(2) . ?
C50B H50B 0.9500 . ?
C51 C52 1.370(10) . ?
C52 C53 1.393(11) . ?
C52 H52 0.9500 . ?
C53 H53 0.9500 . ?
C54 O57 1.138(9) . ?
C55 O58 1.140(9) . ?
C56 O59 1.153(10) . ?
C60 C61 1.526(10) . ?
C60 H60A 0.9900 . ?
C60 H60B 0.9900 . ?
C61 H61A 0.9900 . ?
C61 H61B 0.9900 . ?
Au1' C2' 2.041(8) . ?
Au1' P1' 2.283(2) . ?
Mn1' C56' 1.794(9) . ?
Mn1' C54' 1.815(9) . ?
Mn1' C55' 1.829(9) . ?
Mn1' N3' 2.072(6) . ?
Mn1' P2'B 2.286(5) . ?
Mn1' P3'A 2.318(16) . ?
Mn1' P3'B 2.326(11) . ?
Mn1' P2'A 2.382(7) . ?
P1' C36' 1.804(9) . ?
P1' C42' 1.807(8) . ?
P1' C48' 1.826(8) . ?
N1' C2' 1.363(9) . ?
N1' C5' 1.371(9) . ?
N1' C6' 1.428(10) . ?
C2' N3' 1.329(9) . ?
N3' C4' 1.401(9) . ?
C4' C5' 1.337(11) . ?
C4' H4' 0.9500 . ?
C5' H5' 0.9500 . ?
C6' C7' 1.369(12) . ?
C6' C11' 1.389(13) . ?
C7' C8' 1.432(13) . ?
C7' H7' 0.9500 . ?
C8' C9' 1.345(15) . ?
C8' H8' 0.9500 . ?
C9' C10' 1.356(15) . ?
C9' H9' 0.9500 . ?
C10' C11' 1.401(13) . ?
C10' H10' 0.9500 . ?
C11' H11' 0.9500 . ?
P2'A C18' 1.826(17) . ?
P2'A C12' 1.867(18) . ?
P2'A C61B 1.88(2) . ?
P3'A C24' 1.79(2) . ?
P3'A C30' 1.826(18) . ?
P3'A C60B 1.93(3) . ?
C12' C13' 1.374(17) . ?
C12' C17' 1.394(16) . ?
C13' C14' 1.399(17) . ?
C13' H13' 0.9500 . ?
C14' C15' 1.393(18) . ?
C14' H14' 0.9500 . ?
C15' C16' 1.387(19) . ?
C15' H15' 0.9500 . ?
C16' C17' 1.391(18) . ?
C16' H16' 0.9500 . ?
C17' H17' 0.9500 . ?
C18' C19' 1.385(17) . ?
C18' C23' 1.402(16) . ?
C19' C20' 1.356(17) . ?
C19' H19' 0.9500 . ?
C20' C21' 1.358(16) . ?
C20' H20' 0.9500 . ?
C21' C22' 1.35(2) . ?
C21' H21' 0.9500 . ?
C22' C23' 1.375(19) . ?
C22' H22' 0.9500 . ?
C23' H23' 0.9500 . ?
C24' C25' 1.363(17) . ?
C24' C29' 1.403(17) . ?
C25' C26' 1.395(18) . ?
C25' H25' 0.9500 . ?
C26' C27' 1.43(2) . ?
C26' H26' 0.9500 . ?
C27' C28' 1.32(2) . ?
C27' H27' 0.9500 . ?
C28' C29' 1.400(17) . ?
C28' H28' 0.9500 . ?
C29' H29' 0.9500 . ?
P2'B C12B 1.824(13) . ?
P2'B C18B 1.838(13) . ?
P2'B C61' 1.849(15) . ?
P3'B C60' 1.824(19) . ?
P3'B C30' 1.833(13) . ?
P3'B C24B 1.846(15) . ?
C12B C13B 1.383(15) . ?
C12B C17B 1.395(14) . ?
C13B C14B 1.386(14) . ?
C13B H13B 0.9500 . ?
C14B C15B 1.372(15) . ?
C14B H14B 0.9500 . ?
C15B C16B 1.384(16) . ?
C15B H15B 0.9500 . ?
C16B C17B 1.398(16) . ?
C16B H16B 0.9500 . ?
C17B H17B 0.9500 . ?
C18B C19B 1.403(15) . ?
C18B C23B 1.407(14) . ?
C19B C20B 1.370(14) . ?
C19B H19B 0.9500 . ?
C20B C21B 1.373(14) . ?
C20B H20B 0.9500 . ?
C21B C22B 1.361(17) . ?
C21B H21B 0.9500 . ?
C22B C23B 1.380(16) . ?
C22B H22B 0.9500 . ?
C23B H23B 0.9500 . ?
C24B C25B 1.365(14) . ?
C24B C29B 1.432(13) . ?
C25B C26B 1.402(16) . ?
C25B H25B 0.9500 . ?
C26B C27B 1.427(17) . ?
C26B H26B 0.9500 . ?
C27B C28B 1.341(17) . ?
C27B H27B 0.9500 . ?
C28B C29B 1.405(12) . ?
C28B H28B 0.9500 . ?
C29B H29B 0.9500 . ?
C30' C31' 1.3938 . ?
C31' H31' 0.9500 . ?
C32' C33' 1.390(12) . ?
C32' H32' 0.9500 . ?
C33' C34' 1.403(12) . ?
C33' H33' 0.9500 . ?
C34' C35' 1.391(10) . ?
C34' H34' 0.9500 . ?
C35' H35' 0.9500 . ?
C36' C41' 1.354(12) . ?
C36' C37' 1.406(12) . ?
C37' C38' 1.363(13) . ?
C37' H37' 0.9500 . ?
C38' C39' 1.377(15) . ?
C38' H38' 0.9500 . ?
C39' C40' 1.357(14) . ?
C39' H39' 0.9500 . ?
C40' C41' 1.414(13) . ?
C40' H40' 0.9500 . ?
C41' H41' 0.9500 . ?
C42' C43' 1.390(10) . ?
C42' C47' 1.402(10) . ?
C43' C44' 1.376(11) . ?
C43' H43' 0.9500 . ?
C44' C45' 1.366(12) . ?
C44' H44' 0.9500 . ?
C45' C46' 1.375(12) . ?
C45' H45' 0.9500 . ?
C46' C47' 1.407(11) . ?
C46' H46' 0.9500 . ?
C47' H47' 0.9500 . ?
C48' C49' 1.382(12) . ?
C48' C53' 1.403(12) . ?
C49' C50' 1.424(12) . ?
C49' H49' 0.9500 . ?
C50' C51' 1.356(14) . ?
C50' H50' 0.9500 . ?
C51' C52' 1.347(15) . ?
C51' H51' 0.9500 . ?
C52' C53' 1.414(13) . ?
C52' H52' 0.9500 . ?
C53' H53' 0.9500 . ?
C54' O57' 1.158(9) . ?
C55' O58' 1.141(9) . ?
C56' O59' 1.147(9) . ?
C60' C61' 1.53(2) . ?
C60' H60C 0.9900 . ?
C60' H60D 0.9900 . ?
C61' H61E 0.9900 . ?
C61' H61F 0.9900 . ?
C60B C61B 1.48(3) . ?
C60B H60E 0.9900 . ?
C60B H60F 0.9900 . ?
C61B H61C 0.9900 . ?
C61B H61D 0.9900 . ?

loop_
_geom_torsion_atom_site_label_1
_geom_torsion_atom_site_label_2
_geom_torsion_atom_site_label_3
_geom_torsion_atom_site_label_4
_geom_torsion
_geom_torsion_site_symmetry_1
_geom_torsion_site_symmetry_2
_geom_torsion_site_symmetry_3
_geom_torsion_site_symmetry_4
_geom_torsion_publ_flag
C56 Mn1 P2 C12 -164.4(4) . . . . ?
C55 Mn1 P2 C12 -78.1(4) . . . . ?
C12' P2'A C61B C60B 88.1(18) . . . . ?
Mn1' P2'A C61B C60B -38.6(18) . . . . ?
